data_7205182
loop_
_publ_author_name
'Zhang, Jing'
'Zhu, Long-Guan'

_publ_section_title
;
 Synthesis, structures, and properties of three coordination compounds
 based on trinickel clusters extended by phenyldicarboxylate ligands
;
_journal_issue 2
_journal_name_full CrystEngComm
_journal_page_first 553
_journal_paper_doi 10.1039/c0ce00166j
_journal_volume 13
_journal_year 2011
_chemical_formula_sum 'C96 H76 N26 Ni6 O15'
_chemical_formula_weight 2186.09
_chemical_name_systematic
;
?
;
_space_group_IT_number 2
_symmetry_cell_setting triclinic
_symmetry_space_group_name_Hall '-P 1'
_symmetry_space_group_name_H-M 'P -1'
_atom_sites_solution_hydrogens geom
_atom_sites_solution_primary direct
_atom_sites_solution_secondary difmap
_audit_creation_method SHELXL-97
_cell_angle_alpha 93.457(1)
_cell_angle_beta 90.374(1)
_cell_angle_gamma 104.830(1)
_cell_formula_units_Z 2
_cell_length_a 11.3122(3)
_cell_length_b 20.4198(5)
_cell_length_c 21.5152(5)
_cell_measurement_reflns_used 8057
_cell_measurement_temperature 295(2)
_cell_measurement_theta_max 23.75
_cell_measurement_theta_min 2.22
_cell_volume 4794.3(2)
_computing_cell_refinement 'SAINT (Bruker, 2002)'
_computing_data_collection 'SMART (Bruker, 2002)'
_computing_data_reduction SAINT
_computing_molecular_graphics 'Ortep-3 for Windows (Farrugia, 1997)'
_computing_publication_material 'WinGX (Farrugia, 1999)'
_computing_structure_refinement 'SHELXL-97 (Sheldrick, 1997)'
_computing_structure_solution 'SHELXS-97 (Sheldrick, 1997)'
_diffrn_ambient_temperature 295(2)
_diffrn_measured_fraction_theta_full 0.973
_diffrn_measured_fraction_theta_max 0.973
_diffrn_measurement_device_type 'Bruker SMART area-detector diffractometer'
_diffrn_measurement_method '\f and \w scan'
_diffrn_radiation_monochromator graphite
_diffrn_radiation_source 'fine-focus sealed tube'
_diffrn_radiation_type MoK\a
_diffrn_radiation_wavelength 0.71073
_diffrn_reflns_av_R_equivalents 0.0274
_diffrn_reflns_av_sigmaI/netI 0.0525
_diffrn_reflns_limit_h_max 13
_diffrn_reflns_limit_h_min -13
_diffrn_reflns_limit_k_max 24
_diffrn_reflns_limit_k_min -24
_diffrn_reflns_limit_l_max 25
_diffrn_reflns_limit_l_min -25
_diffrn_reflns_number 25850
_diffrn_reflns_theta_full 25.10
_diffrn_reflns_theta_max 25.10
_diffrn_reflns_theta_min 0.95
_diffrn_standards_number 0
_exptl_absorpt_coefficient_mu 1.233
_exptl_absorpt_correction_T_max 0.8561
_exptl_absorpt_correction_T_min 0.7562
_exptl_absorpt_correction_type multi-scan
_exptl_absorpt_process_details 'SADABS (Bruker, 2002)'
_exptl_crystal_colour 'dark purple'
_exptl_crystal_density_diffrn 1.514
_exptl_crystal_density_method 'not measured'
_exptl_crystal_description block
_exptl_crystal_F_000 2237
_exptl_crystal_size_max 0.24
_exptl_crystal_size_mid 0.15
_exptl_crystal_size_min 0.13
_refine_diff_density_max 0.833
_refine_diff_density_min -0.575
_refine_diff_density_rms 0.075
_refine_ls_extinction_method none
_refine_ls_goodness_of_fit_ref 1.003
_refine_ls_hydrogen_treatment constr
_refine_ls_matrix_type full
_refine_ls_number_parameters 1288
_refine_ls_number_reflns 16639
_refine_ls_number_restraints 0
_refine_ls_restrained_S_all 1.003
_refine_ls_R_factor_all 0.0677
_refine_ls_R_factor_gt 0.0432
_refine_ls_shift/su_max 0.001
_refine_ls_shift/su_mean <0.001
_refine_ls_structure_factor_coef Fsqd
_refine_ls_weighting_details 'calc w=1/[\s^2^(Fo^2^)+(0.0754P)^2^+2.5402P] where P=(Fo^2^+2Fc^2^)/3'
_refine_ls_weighting_scheme calc
_refine_ls_wR_factor_gt 0.1211
_refine_ls_wR_factor_ref 0.1374
_reflns_number_gt 11912
_reflns_number_total 16639
_reflns_threshold_expression >2\s(I)
_cod_data_source_file C0CE00166J.TXT
_cod_data_source_block comp-3
_cod_database_code 7205182

loop_
_symmetry_equiv_pos_as_xyz
'x, y, z'
'-x, -y, -z'

loop_
_atom_site_label
_atom_site_type_symbol
_atom_site_fract_x
_atom_site_fract_y
_atom_site_fract_z
_atom_site_U_iso_or_equiv
_atom_site_adp_type
_atom_site_occupancy
_atom_site_symmetry_multiplicity
_atom_site_calc_flag
_atom_site_refinement_flags
_atom_site_disorder_assembly
_atom_site_disorder_group
O1 O 0.3008(2) 0.32962(14) -0.10672(12) 0.0414(7) Uani 1 1 d . . .
O7 O -0.2668(3) 0.18119(15) -0.40424(13) 0.0494(8) Uani 1 1 d . . .
N24 N -0.0239(3) 0.22386(17) 0.10537(15) 0.0370(8) Uani 1 1 d . . .
C82 C 0.4482(3) 0.3611(2) -0.02545(18) 0.0362(9) Uani 1 1 d . . .
O2 O 0.4032(4) 0.25373(18) -0.08284(16) 0.0699(10) Uani 1 1 d . . .
C76 C -0.1193(4) 0.1771(2) 0.12786(18) 0.0360(9) Uani 1 1 d . . .
C34 C -0.1788(4) 0.3122(2) -0.1135(2) 0.0420(10) Uani 1 1 d . . .
H34 H -0.2593 0.2966 -0.1281 0.050 Uiso 1 1 calc R . .
C66 C 0.0711(4) 0.1888(2) 0.34055(18) 0.0371(10) Uani 1 1 d . . .
C40 C -0.3124(4) 0.1118(2) -0.2810(2) 0.0429(10) Uani 1 1 d . . .
H40 H -0.3229 0.0939 -0.3221 0.051 Uiso 1 1 calc R . .
C81 C 0.3780(4) 0.3089(2) -0.07561(19) 0.0420(10) Uani 1 1 d . . .
C67 C 0.1778(4) 0.1862(2) 0.3730(2) 0.0469(11) Uani 1 1 d . . .
H67 H 0.2478 0.1843 0.3514 0.056 Uiso 1 1 calc R . .
C36 C -0.2070(3) 0.1960(2) -0.20836(18) 0.0337(9) Uani 1 1 d . . .
C70 C -0.0254(4) 0.1962(2) 0.4344(2) 0.0515(12) Uani 1 1 d . . .
H70 H -0.0941 0.2009 0.4560 0.062 Uiso 1 1 calc R . .
C33 C -0.1511(5) 0.3551(2) -0.0605(2) 0.0509(12) Uani 1 1 d . . .
H33 H -0.2132 0.3669 -0.0380 0.061 Uiso 1 1 calc R . .
C37 C -0.2788(4) 0.1622(2) -0.1611(2) 0.0463(11) Uani 1 1 d . . .
H37 H -0.2676 0.1800 -0.1200 0.056 Uiso 1 1 calc R . .
C77 C -0.2180(4) 0.1433(2) 0.0882(2) 0.0523(12) Uani 1 1 d . . .
H77 H -0.2848 0.1128 0.1041 0.063 Uiso 1 1 calc R . .
C31 C 0.0585(4) 0.3614(2) -0.07583(19) 0.0449(11) Uani 1 1 d . . .
H31 H 0.1399 0.3795 -0.0635 0.054 Uiso 1 1 calc R . .
C35 C -0.0845(4) 0.2922(2) -0.14530(18) 0.0346(9) Uani 1 1 d . . .
O4 O 0.2648(3) 0.31931(16) 0.11162(14) 0.0509(8) Uani 1 1 d . . .
O8 O -0.3019(3) 0.25015(17) -0.47420(15) 0.0629(9) Uani 1 1 d . . .
C83 C 0.4135(4) 0.3604(2) 0.03654(19) 0.0404(10) Uani 1 1 d . . .
C89 C -0.3220(4) 0.1952(2) -0.45035(19) 0.0397(10) Uani 1 1 d . . .
O5 O 0.5631(3) 0.3681(2) -0.14197(17) 0.0770(11) Uani 1 1 d . . .
C87 C 0.5507(4) 0.4116(2) -0.04020(19) 0.0398(10) Uani 1 1 d . . .
C90 C -0.4275(4) 0.1371(2) -0.47696(18) 0.0366(9) Uani 1 1 d . . .
N25 N 0.5895(3) 0.4173(2) -0.1060(2) 0.0512(10) Uani 1 1 d . . .
C84 C 0.4839(4) 0.4068(2) 0.0809(2) 0.0490(11) Uani 1 1 d . . .
H84 H 0.4613 0.4054 0.1224 0.059 Uiso 1 1 calc R . .
O3 O 0.2542(4) 0.2602(3) 0.02245(19) 0.125(2) Uani 1 1 d . . .
C39 C -0.3813(4) 0.0756(2) -0.2364(2) 0.0507(12) Uani 1 1 d . . .
H39 H -0.4369 0.0341 -0.2467 0.061 Uiso 1 1 calc R . .
C88 C 0.2988(4) 0.3107(3) 0.0581(2) 0.0556(13) Uani 1 1 d . . .
C86 C 0.6208(4) 0.4579(2) 0.0032(2) 0.0515(12) Uani 1 1 d . . .
H86 H 0.6893 0.4904 -0.0087 0.062 Uiso 1 1 calc R . .
C24 C -0.0092(4) 0.0778(2) -0.1788(2) 0.0502(12) Uani 1 1 d . . .
H24 H -0.0546 0.0453 -0.2078 0.060 Uiso 1 1 calc R . .
C22 C 0.0754(5) 0.1093(3) -0.0759(2) 0.0638(15) Uani 1 1 d . . .
H22 H 0.0886 0.0983 -0.0356 0.077 Uiso 1 1 calc R . .
C38 C -0.3656(4) 0.1025(3) -0.1761(2) 0.0564(13) Uani 1 1 d . . .
H38 H -0.4140 0.0802 -0.1451 0.068 Uiso 1 1 calc R . .
C85 C 0.5872(4) 0.4550(3) 0.0644(2) 0.0578(13) Uani 1 1 d . . .
H85 H 0.6336 0.4854 0.0947 0.069 Uiso 1 1 calc R . .
C21 C 0.1215(4) 0.1736(2) -0.0948(2) 0.0545(13) Uani 1 1 d . . .
H21 H 0.1650 0.2066 -0.0657 0.065 Uiso 1 1 calc R . .
C23 C 0.0085(5) 0.0617(3) -0.1194(2) 0.0651(15) Uani 1 1 d . . .
H23 H -0.0253 0.0177 -0.1080 0.078 Uiso 1 1 calc R . .
C12 C 0.4527(5) 0.2119(3) -0.2707(3) 0.0651(14) Uani 1 1 d . . .
H12 H 0.5202 0.1977 -0.2578 0.078 Uiso 1 1 calc R . .
N26 N -0.6070(4) 0.06434(19) -0.62271(18) 0.0486(9) Uani 1 1 d . . .
C91 C -0.4641(3) 0.1305(2) -0.53985(18) 0.0341(9) Uani 1 1 d . . .
C92 C -0.5673(4) 0.0783(2) -0.55692(18) 0.0384(10) Uani 1 1 d . . .
C96 C -0.4008(4) 0.1810(2) -0.58687(18) 0.0400(10) Uani 1 1 d . . .
C95 C -0.4940(4) 0.0917(2) -0.43589(19) 0.0468(11) Uani 1 1 d . . .
H95 H -0.4666 0.0950 -0.3947 0.056 Uiso 1 1 calc R . .
C93 C -0.6354(4) 0.0358(2) -0.5154(2) 0.0510(12) Uani 1 1 d . . .
H93 H -0.7057 0.0030 -0.5288 0.061 Uiso 1 1 calc R . .
C94 C -0.5979(4) 0.0426(2) -0.4538(2) 0.0534(12) Uani 1 1 d . . .
H94 H -0.6421 0.0144 -0.4250 0.064 Uiso 1 1 calc R . .
C68 C 0.1784(5) 0.1866(3) 0.4360(2) 0.0571(13) Uani 1 1 d . . .
H68 H 0.2480 0.1836 0.4577 0.069 Uiso 1 1 calc R . .
C49 C 0.0514(5) 0.4689(2) 0.1210(2) 0.0586(13) Uani 1 1 d . . .
H49 H 0.0947 0.5063 0.1008 0.070 Uiso 1 1 calc R . .
C80 C -0.0257(4) 0.2351(3) 0.0449(2) 0.0552(13) Uani 1 1 d . . .
H80 H 0.0396 0.2673 0.0298 0.066 Uiso 1 1 calc R . .
C69 C 0.0746(5) 0.1916(3) 0.4680(2) 0.0615(14) Uani 1 1 d . . .
H69 H 0.0732 0.1918 0.5112 0.074 Uiso 1 1 calc R . .
O6 O 0.6472(5) 0.4718(2) -0.1208(2) 0.1180(19) Uani 1 1 d . . .
C78 C -0.2163(5) 0.1551(3) 0.0263(2) 0.0680(16) Uani 1 1 d . . .
H78 H -0.2803 0.1320 -0.0005 0.082 Uiso 1 1 calc R . .
C79 C -0.1174(5) 0.2022(3) 0.0041(2) 0.0715(17) Uani 1 1 d . . .
H79 H -0.1136 0.2112 -0.0378 0.086 Uiso 1 1 calc R . .
O10 O -0.4575(3) 0.22115(16) -0.60302(14) 0.0541(8) Uani 1 1 d . . .
O12 O -0.7156(3) 0.0401(2) -0.63446(17) 0.0754(11) Uani 1 1 d . . .
O11 O -0.5310(4) 0.0732(2) -0.66258(16) 0.0791(12) Uani 1 1 d . . .
C32 C -0.0306(5) 0.3803(2) -0.0410(2) 0.0505(12) Uani 1 1 d . . .
H32 H -0.0101 0.4093 -0.0054 0.061 Uiso 1 1 calc R . .
O9 O -0.2978(3) 0.17442(15) -0.60537(13) 0.0434(7) Uani 1 1 d . . .
O1W O -0.4907(6) 0.3148(3) -0.5029(3) 0.156(2) Uani 1 1 d . . .
O2W O 0.4587(17) 0.1612(9) -0.0127(5) 0.458(12) Uani 1 1 d . . .
O3W O -0.4266(15) 0.4567(7) -0.4809(9) 0.421(9) Uani 1 1 d . . .
Ni4 Ni 0.12081(5) 0.27932(3) 0.16475(2) 0.03457(14) Uani 1 1 d . . .
Ni3 Ni -0.13148(5) 0.22464(3) -0.34193(2) 0.03538(14) Uani 1 1 d . . .
Ni6 Ni -0.18354(5) 0.21147(3) 0.32490(2) 0.03558(14) Uani 1 1 d . . .
Ni5 Ni -0.03242(4) 0.24527(2) 0.24388(2) 0.03178(13) Uani 1 1 d . . .
Ni2 Ni 0.02039(4) 0.25864(2) -0.25838(2) 0.03101(13) Uani 1 1 d . . .
Ni1 Ni 0.17745(4) 0.29085(3) -0.17623(2) 0.03268(13) Uani 1 1 d . . .
N5 N 0.1435(3) 0.27027(17) -0.31918(15) 0.0375(8) Uani 1 1 d . . .
N20 N 0.0646(3) 0.19170(16) 0.27648(14) 0.0334(8) Uani 1 1 d . . .
N11 N -0.1041(3) 0.24860(17) -0.19831(15) 0.0343(8) Uani 1 1 d . . .
N19 N -0.0301(3) 0.19432(17) 0.37193(15) 0.0379(8) Uani 1 1 d . . .
N23 N -0.1157(3) 0.16951(16) 0.19103(14) 0.0346(8) Uani 1 1 d . . .
N2 N 0.0172(3) 0.35034(16) -0.26324(15) 0.0350(8) Uani 1 1 d . . .
N8 N 0.0251(3) 0.16669(17) -0.25353(15) 0.0359(8) Uani 1 1 d . . .
N14 N -0.1279(3) 0.29853(17) 0.20904(15) 0.0371(8) Uani 1 1 d . . .
N16 N -0.1268(3) 0.31322(17) 0.35556(15) 0.0401(8) Uani 1 1 d . . .
N17 N 0.0492(3) 0.32114(17) 0.29768(15) 0.0376(8) Uani 1 1 d . . .
N3 N -0.1746(3) 0.31464(17) -0.31201(15) 0.0376(8) Uani 1 1 d . . .
N6 N 0.0072(3) 0.28555(18) -0.39366(15) 0.0406(8) Uani 1 1 d . . .
C16 C 0.1243(4) 0.2975(2) -0.37380(18) 0.0424(10) Uani 1 1 d . . .
N15 N 0.0435(3) 0.36119(16) 0.16108(15) 0.0391(8) Uani 1 1 d . . .
N10 N 0.0337(3) 0.31801(16) -0.12697(14) 0.0345(8) Uani 1 1 d . . .
N18 N 0.2278(3) 0.32454(17) 0.24463(15) 0.0393(8) Uani 1 1 d . . .
N9 N -0.0560(3) 0.14193(17) -0.35390(15) 0.0395(8) Uani 1 1 d . . .
C48 C -0.0675(5) 0.4636(2) 0.1388(2) 0.0599(14) Uani 1 1 d . . .
H48 H -0.1053 0.4977 0.1306 0.072 Uiso 1 1 calc R . .
N21 N 0.1571(3) 0.18797(16) 0.18117(14) 0.0353(8) Uani 1 1 d . . .
C56 C 0.1754(4) 0.3390(2) 0.29870(19) 0.0397(10) Uani 1 1 d . . .
C25 C 0.0427(4) 0.1445(2) -0.19530(19) 0.0362(9) Uani 1 1 d . . .
C65 C 0.1309(3) 0.1604(2) 0.23721(18) 0.0347(9) Uani 1 1 d . . .
C13 C 0.4238(5) 0.2110(3) -0.3327(3) 0.0697(16) Uani 1 1 d . . .
H13 H 0.4729 0.1970 -0.3625 0.084 Uiso 1 1 calc R . .
C58 C 0.3719(5) 0.3719(3) 0.3500(2) 0.0681(15) Uani 1 1 d . . .
H58 H 0.4207 0.3884 0.3853 0.082 Uiso 1 1 calc R . .
N7 N 0.1076(3) 0.19188(17) -0.15310(15) 0.0367(8) Uani 1 1 d . . .
C53 C -0.0498(5) 0.4483(2) 0.3995(2) 0.0580(13) Uani 1 1 d . . .
H53 H -0.0237 0.4934 0.4147 0.070 Uiso 1 1 calc R . .
C15 C 0.2506(4) 0.2535(2) -0.30570(19) 0.0396(10) Uani 1 1 d . . .
C75 C -0.1778(4) 0.1100(2) 0.21636(19) 0.0373(10) Uani 1 1 d . . .
C8 C -0.2348(5) 0.4333(3) -0.2733(3) 0.0645(14) Uani 1 1 d . . .
H8 H -0.2555 0.4730 -0.2599 0.077 Uiso 1 1 calc R . .
C17 C 0.2179(5) 0.3412(3) -0.4054(2) 0.0612(14) Uani 1 1 d . . .
H17 H 0.2990 0.3488 -0.3920 0.073 Uiso 1 1 calc R . .
C43 C -0.4520(4) 0.2451(3) 0.1600(2) 0.0592(14) Uani 1 1 d . . .
H43 H -0.5037 0.2482 0.1271 0.071 Uiso 1 1 calc R . .
C30 C -0.0719(4) 0.1032(2) -0.4079(2) 0.0496(12) Uani 1 1 d . . .
H30 H -0.1147 0.1158 -0.4402 0.060 Uiso 1 1 calc R . .
C6 C -0.0914(4) 0.3649(2) -0.27902(18) 0.0386(10) Uani 1 1 d . . .
C11 C 0.3803(4) 0.2343(2) -0.2285(2) 0.0498(11) Uani 1 1 d . . .
H11 H 0.3999 0.2345 -0.1864 0.060 Uiso 1 1 calc R . .
N4 N 0.2820(3) 0.25604(17) -0.24410(15) 0.0385(8) Uani 1 1 d . . .
C27 C 0.0549(5) 0.0675(2) -0.3151(2) 0.0566(13) Uani 1 1 d . . .
H27 H 0.1001 0.0561 -0.2831 0.068 Uiso 1 1 calc R . .
N22 N -0.2104(3) 0.11635(16) 0.27666(15) 0.0361(8) Uani 1 1 d . . .
N1 N 0.2120(3) 0.38306(16) -0.21956(15) 0.0361(8) Uani 1 1 d . . .
C19 C 0.0680(5) 0.3611(3) -0.4749(2) 0.0662(15) Uani 1 1 d . . .
H19 H 0.0463 0.3821 -0.5087 0.079 Uiso 1 1 calc R . .
C41 C -0.4182(4) 0.2041(3) 0.2555(2) 0.0520(12) Uani 1 1 d . . .
H41 H -0.4489 0.1780 0.2885 0.062 Uiso 1 1 calc R . .
C3 C 0.2715(5) 0.5009(2) -0.2822(2) 0.0625(14) Uani 1 1 d . . .
H3 H 0.2912 0.5409 -0.3027 0.075 Uiso 1 1 calc R . .
C28 C 0.0354(5) 0.0287(3) -0.3708(3) 0.0644(14) Uani 1 1 d . . .
H28 H 0.0661 -0.0094 -0.3762 0.077 Uiso 1 1 calc R . .
C64 C 0.1669(4) 0.1012(2) 0.2492(2) 0.0436(11) Uani 1 1 d . . .
H64 H 0.1509 0.0825 0.2876 0.052 Uiso 1 1 calc R . .
C45 C -0.2538(4) 0.2721(2) 0.20822(18) 0.0383(10) Uani 1 1 d . . .
C46 C -0.0729(4) 0.3556(2) 0.17898(18) 0.0392(10) Uani 1 1 d . . .
C59 C 0.4246(4) 0.3561(3) 0.2954(2) 0.0641(14) Uani 1 1 d . . .
H59 H 0.5085 0.3609 0.2934 0.077 Uiso 1 1 calc R . .
C71 C -0.2678(4) 0.0597(2) 0.3045(2) 0.0468(11) Uani 1 1 d . . .
H71 H -0.2884 0.0641 0.3461 0.056 Uiso 1 1 calc R . .
N12 N -0.2299(3) 0.17211(16) -0.26845(15) 0.0351(8) Uani 1 1 d . . .
C42 C -0.4980(4) 0.2089(3) 0.2093(2) 0.0615(14) Uani 1 1 d . . .
H42 H -0.5811 0.1881 0.2115 0.074 Uiso 1 1 calc R . .
C60 C 0.3500(4) 0.3334(2) 0.2447(2) 0.0487(11) Uani 1 1 d . . .
H60 H 0.3855 0.3233 0.2077 0.058 Uiso 1 1 calc R . .
C29 C -0.0295(5) 0.0467(3) -0.4181(2) 0.0634(14) Uani 1 1 d . . .
H29 H -0.0441 0.0212 -0.4560 0.076 Uiso 1 1 calc R . .
C44 C -0.3296(4) 0.2771(2) 0.1584(2) 0.0490(11) Uani 1 1 d . . .
H44 H -0.2979 0.3017 0.1246 0.059 Uiso 1 1 calc R . .
C5 C 0.1265(4) 0.3992(2) -0.25543(18) 0.0357(9) Uani 1 1 d . . .
C61 C 0.2087(4) 0.1548(2) 0.1368(2) 0.0450(11) Uani 1 1 d . . .
H61 H 0.2211 0.1724 0.0978 0.054 Uiso 1 1 calc R . .
C4 C 0.1558(4) 0.4589(2) -0.2876(2) 0.0497(12) Uani 1 1 d . . .
H4 H 0.0969 0.4698 -0.3125 0.060 Uiso 1 1 calc R . .
N13 N -0.2984(3) 0.23464(18) 0.25640(15) 0.0394(8) Uani 1 1 d . . .
C52 C -0.1623(5) 0.4085(3) 0.4159(2) 0.0612(14) Uani 1 1 d . . .
H52 H -0.2129 0.4263 0.4421 0.073 Uiso 1 1 calc R . .
C50 C 0.1041(4) 0.4176(2) 0.1338(2) 0.0481(11) Uani 1 1 d . . .
H50 H 0.1853 0.4219 0.1233 0.058 Uiso 1 1 calc R . .
C14 C 0.3221(4) 0.2307(3) -0.3510(2) 0.0584(13) Uani 1 1 d . . .
H14 H 0.3008 0.2288 -0.3930 0.070 Uiso 1 1 calc R . .
C20 C -0.0192(5) 0.3181(2) -0.4426(2) 0.0519(12) Uani 1 1 d . . .
H20 H -0.1007 0.3108 -0.4550 0.062 Uiso 1 1 calc R . .
C62 C 0.2432(4) 0.0970(2) 0.1465(2) 0.0524(12) Uani 1 1 d . . .
H62 H 0.2779 0.0756 0.1148 0.063 Uiso 1 1 calc R . .
C57 C 0.2482(4) 0.3633(3) 0.3524(2) 0.0553(13) Uani 1 1 d . . .
H57 H 0.2126 0.3736 0.3894 0.066 Uiso 1 1 calc R . .
C55 C -0.0160(4) 0.3519(2) 0.33857(19) 0.0412(10) Uani 1 1 d . . .
C2 C 0.3591(5) 0.4837(2) -0.2461(2) 0.0592(13) Uani 1 1 d . . .
H2 H 0.4385 0.5113 -0.2423 0.071 Uiso 1 1 calc R . .
C9 C -0.3185(5) 0.3824(3) -0.3071(3) 0.0654(15) Uani 1 1 d . . .
H9 H -0.3956 0.3872 -0.3175 0.078 Uiso 1 1 calc R . .
C47 C -0.1299(4) 0.4080(2) 0.1685(2) 0.0512(12) Uani 1 1 d . . .
H47 H -0.2092 0.4048 0.1817 0.061 Uiso 1 1 calc R . .
C54 C 0.0231(5) 0.4208(2) 0.3604(2) 0.0495(12) Uani 1 1 d . . .
H54 H 0.0980 0.4475 0.3484 0.059 Uiso 1 1 calc R . .
C74 C -0.2016(4) 0.0455(2) 0.1851(2) 0.0486(11) Uani 1 1 d . . .
H74 H -0.1755 0.0409 0.1446 0.058 Uiso 1 1 calc R . .
C7 C -0.1218(5) 0.4254(2) -0.2597(2) 0.0526(12) Uani 1 1 d . . .
H7 H -0.0647 0.4601 -0.2376 0.063 Uiso 1 1 calc R . .
C26 C 0.0067(4) 0.1239(2) -0.30677(19) 0.0389(10) Uani 1 1 d . . .
C51 C -0.1977(5) 0.3422(3) 0.3929(2) 0.0537(12) Uani 1 1 d . . .
H51 H -0.2740 0.3159 0.4034 0.064 Uiso 1 1 calc R . .
C18 C 0.1892(5) 0.3727(3) -0.4562(2) 0.0699(16) Uani 1 1 d . . .
H18 H 0.2505 0.4013 -0.4777 0.084 Uiso 1 1 calc R . .
C63 C 0.2253(4) 0.0706(2) 0.2047(2) 0.0510(12) Uani 1 1 d . . .
H63 H 0.2526 0.0329 0.2136 0.061 Uiso 1 1 calc R . .
C73 C -0.2635(4) -0.0109(2) 0.2143(2) 0.0532(12) Uani 1 1 d . . .
H73 H -0.2822 -0.0535 0.1932 0.064 Uiso 1 1 calc R . .
C1 C 0.3253(4) 0.4245(2) -0.2158(2) 0.0465(11) Uani 1 1 d . . .
H1 H 0.3839 0.4127 -0.1914 0.056 Uiso 1 1 calc R . .
C10 C -0.2843(4) 0.3243(3) -0.3249(2) 0.0522(12) Uani 1 1 d . . .
H10 H -0.3409 0.2896 -0.3473 0.063 Uiso 1 1 calc R . .
C72 C -0.2974(4) -0.0035(2) 0.2752(2) 0.0544(13) Uani 1 1 d . . .
H72 H -0.3395 -0.0409 0.2958 0.065 Uiso 1 1 calc R . .

loop_
_atom_site_aniso_label
_atom_site_aniso_U_11
_atom_site_aniso_U_22
_atom_site_aniso_U_33
_atom_site_aniso_U_23
_atom_site_aniso_U_13
_atom_site_aniso_U_12
O1 0.0376(16) 0.0502(18) 0.0325(16) 0.0018(13) -0.0052(13) 0.0044(14)
O7 0.0500(19) 0.0516(19) 0.0395(18) 0.0016(14) -0.0121(15) 0.0010(15)
N24 0.0380(19) 0.040(2) 0.0316(19) 0.0066(15) -0.0014(15) 0.0059(16)
C82 0.030(2) 0.046(3) 0.032(2) 0.0084(19) -0.0010(17) 0.0072(19)
O2 0.093(3) 0.055(2) 0.064(2) -0.0025(18) -0.024(2) 0.025(2)
C76 0.037(2) 0.037(2) 0.032(2) 0.0029(18) -0.0039(18) 0.0072(19)
C34 0.042(2) 0.046(3) 0.040(3) 0.001(2) 0.0016(19) 0.016(2)
C66 0.038(2) 0.038(2) 0.034(2) 0.0086(18) -0.0017(18) 0.0047(19)
C40 0.042(2) 0.044(3) 0.041(3) -0.001(2) -0.007(2) 0.008(2)
C81 0.038(2) 0.051(3) 0.032(2) 0.008(2) 0.0006(19) 0.001(2)
C67 0.043(3) 0.059(3) 0.039(3) 0.007(2) -0.005(2) 0.013(2)
C36 0.032(2) 0.037(2) 0.032(2) 0.0014(18) 0.0004(17) 0.0078(18)
C70 0.049(3) 0.073(3) 0.029(2) 0.007(2) 0.003(2) 0.009(2)
C33 0.061(3) 0.052(3) 0.046(3) 0.000(2) 0.007(2) 0.026(2)
C37 0.042(3) 0.060(3) 0.030(2) 0.004(2) 0.0034(19) 0.001(2)
C77 0.049(3) 0.055(3) 0.044(3) 0.012(2) -0.007(2) -0.004(2)
C31 0.050(3) 0.047(3) 0.035(3) 0.002(2) -0.002(2) 0.007(2)
C35 0.039(2) 0.037(2) 0.029(2) 0.0085(18) 0.0019(17) 0.0090(19)
O4 0.0477(19) 0.059(2) 0.0414(19) 0.0082(15) 0.0111(15) 0.0034(15)
O8 0.067(2) 0.052(2) 0.058(2) 0.0143(17) -0.0206(17) -0.0065(17)
C83 0.035(2) 0.048(3) 0.035(2) 0.010(2) -0.0031(18) 0.005(2)
C89 0.042(2) 0.045(3) 0.031(2) -0.002(2) 0.0017(19) 0.010(2)
O5 0.066(3) 0.097(3) 0.054(2) -0.006(2) 0.0108(19) -0.002(2)
C87 0.031(2) 0.051(3) 0.037(2) 0.004(2) 0.0050(18) 0.011(2)
C90 0.037(2) 0.044(2) 0.028(2) -0.0026(18) 0.0031(17) 0.0109(19)
N25 0.037(2) 0.059(3) 0.055(3) 0.010(2) 0.0143(19) 0.006(2)
C84 0.048(3) 0.061(3) 0.035(3) 0.001(2) 0.001(2) 0.008(2)
O3 0.110(4) 0.154(5) 0.050(3) -0.010(3) 0.021(2) -0.072(3)
C39 0.042(3) 0.047(3) 0.055(3) 0.005(2) -0.008(2) -0.003(2)
C88 0.051(3) 0.068(3) 0.033(3) 0.007(2) -0.007(2) -0.012(3)
C86 0.035(2) 0.057(3) 0.054(3) -0.003(2) 0.004(2) -0.002(2)
C24 0.059(3) 0.033(2) 0.052(3) 0.003(2) -0.001(2) -0.001(2)
C22 0.077(4) 0.058(3) 0.047(3) 0.022(3) -0.007(3) -0.005(3)
C38 0.048(3) 0.064(3) 0.049(3) 0.016(3) 0.007(2) -0.003(3)
C85 0.046(3) 0.064(3) 0.053(3) -0.014(2) -0.007(2) -0.001(2)
C21 0.061(3) 0.052(3) 0.040(3) 0.007(2) -0.009(2) -0.005(2)
C23 0.083(4) 0.043(3) 0.063(4) 0.017(3) 0.001(3) 0.002(3)
C12 0.048(3) 0.074(4) 0.079(4) -0.004(3) 0.003(3) 0.028(3)
N26 0.049(2) 0.050(2) 0.042(2) 0.0027(18) -0.0066(19) 0.0044(19)
C91 0.032(2) 0.042(2) 0.028(2) 0.0035(18) 0.0033(17) 0.0089(19)
C92 0.040(2) 0.044(3) 0.031(2) -0.0014(19) -0.0010(18) 0.012(2)
C96 0.041(2) 0.048(3) 0.028(2) 0.0027(19) 0.0001(19) 0.005(2)
C95 0.050(3) 0.063(3) 0.027(2) 0.008(2) 0.001(2) 0.014(2)
C93 0.041(3) 0.054(3) 0.051(3) 0.008(2) 0.000(2) -0.002(2)
C94 0.048(3) 0.061(3) 0.046(3) 0.015(2) 0.005(2) 0.002(2)
C68 0.058(3) 0.075(4) 0.043(3) 0.004(2) -0.012(2) 0.025(3)
C49 0.078(4) 0.031(3) 0.060(3) 0.008(2) 0.000(3) 0.001(2)
C80 0.054(3) 0.065(3) 0.040(3) 0.019(2) -0.004(2) 0.000(2)
C69 0.064(3) 0.085(4) 0.033(3) 0.009(3) -0.005(2) 0.014(3)
O6 0.165(5) 0.076(3) 0.086(3) 0.005(2) 0.068(3) -0.020(3)
C78 0.075(4) 0.071(4) 0.047(3) 0.012(3) -0.026(3) -0.001(3)
C79 0.081(4) 0.088(4) 0.034(3) 0.023(3) -0.020(3) -0.003(3)
O10 0.056(2) 0.061(2) 0.050(2) 0.0171(16) 0.0024(16) 0.0222(17)
O12 0.052(2) 0.098(3) 0.063(2) 0.015(2) -0.0229(18) -0.007(2)
O11 0.071(3) 0.107(3) 0.041(2) -0.013(2) 0.0031(19) -0.008(2)
C32 0.074(3) 0.045(3) 0.034(3) -0.009(2) -0.004(2) 0.020(3)
O9 0.0404(17) 0.0523(19) 0.0336(16) 0.0061(14) 0.0043(13) 0.0041(14)
O1W 0.204(7) 0.176(6) 0.131(5) -0.010(4) -0.002(5) 0.129(5)
O2W 0.73(3) 0.62(3) 0.233(11) 0.095(14) -0.056(15) 0.53(2)
O3W 0.416(19) 0.247(13) 0.63(3) 0.012(15) 0.01(2) 0.148(13)
Ni4 0.0352(3) 0.0379(3) 0.0285(3) 0.0075(2) 0.0012(2) 0.0044(2)
Ni3 0.0371(3) 0.0397(3) 0.0265(3) 0.0003(2) -0.0022(2) 0.0050(2)
Ni6 0.0342(3) 0.0420(3) 0.0294(3) 0.0063(2) 0.0020(2) 0.0068(2)
Ni5 0.0318(3) 0.0360(3) 0.0265(3) 0.0065(2) -0.0006(2) 0.0056(2)
Ni2 0.0321(3) 0.0337(3) 0.0252(3) 0.0012(2) 0.0001(2) 0.0049(2)
Ni1 0.0328(3) 0.0357(3) 0.0269(3) 0.0023(2) -0.0013(2) 0.0038(2)
N5 0.0359(19) 0.045(2) 0.0281(19) -0.0001(15) 0.0021(14) 0.0039(16)
N20 0.0338(18) 0.0391(19) 0.0266(18) 0.0071(15) -0.0009(14) 0.0070(15)
N11 0.0331(18) 0.038(2) 0.0283(18) -0.0006(15) 0.0023(14) 0.0042(15)
N19 0.0377(19) 0.045(2) 0.0300(19) 0.0082(16) 0.0008(15) 0.0068(16)
N23 0.0349(18) 0.0358(19) 0.0292(18) 0.0049(15) -0.0017(14) 0.0015(15)
N2 0.0365(19) 0.0337(19) 0.0322(19) 0.0045(15) -0.0044(15) 0.0040(15)
N8 0.0370(19) 0.0381(19) 0.0318(19) -0.0013(15) 0.0000(15) 0.0090(15)
N14 0.039(2) 0.041(2) 0.0326(19) 0.0086(16) -0.0010(15) 0.0107(16)
N16 0.045(2) 0.044(2) 0.0321(19) 0.0041(16) 0.0025(16) 0.0119(17)
N17 0.037(2) 0.042(2) 0.0312(19) 0.0051(16) -0.0009(15) 0.0047(16)
N3 0.0371(19) 0.043(2) 0.0306(19) 0.0014(16) -0.0026(15) 0.0066(16)
N6 0.045(2) 0.047(2) 0.0264(18) 0.0010(16) -0.0020(15) 0.0056(17)
C16 0.048(3) 0.047(3) 0.026(2) -0.0027(19) 0.0020(19) 0.003(2)
N15 0.044(2) 0.0339(19) 0.036(2) 0.0062(15) -0.0024(16) 0.0034(16)
N10 0.0378(19) 0.038(2) 0.0254(18) -0.0008(15) -0.0005(14) 0.0060(15)
N18 0.039(2) 0.040(2) 0.035(2) 0.0057(16) -0.0001(16) 0.0029(16)
N9 0.041(2) 0.042(2) 0.032(2) -0.0046(16) 0.0008(15) 0.0055(16)
C48 0.079(4) 0.040(3) 0.064(3) 0.005(2) -0.010(3) 0.021(3)
N21 0.0364(19) 0.040(2) 0.0277(18) 0.0031(15) -0.0017(14) 0.0056(15)
C56 0.042(2) 0.037(2) 0.034(2) 0.0053(19) -0.0051(19) 0.000(2)
C25 0.034(2) 0.036(2) 0.038(2) 0.0034(19) 0.0027(18) 0.0079(19)
C65 0.031(2) 0.035(2) 0.034(2) 0.0030(18) -0.0052(17) 0.0014(18)
C13 0.054(3) 0.086(4) 0.070(4) -0.020(3) 0.017(3) 0.025(3)
C58 0.051(3) 0.087(4) 0.052(3) -0.001(3) -0.018(3) -0.005(3)
N7 0.0378(19) 0.039(2) 0.0313(19) 0.0043(15) -0.0029(15) 0.0055(16)
C53 0.083(4) 0.043(3) 0.051(3) 0.002(2) -0.005(3) 0.022(3)
C15 0.033(2) 0.042(3) 0.039(3) -0.0018(19) 0.0037(18) 0.0024(19)
C75 0.034(2) 0.039(2) 0.036(2) 0.0057(19) -0.0004(18) 0.0036(19)
C8 0.064(3) 0.064(4) 0.070(4) -0.004(3) 0.003(3) 0.026(3)
C17 0.048(3) 0.081(4) 0.042(3) 0.014(3) 0.000(2) -0.009(3)
C43 0.044(3) 0.080(4) 0.055(3) 0.011(3) -0.015(2) 0.016(3)
C30 0.049(3) 0.064(3) 0.033(3) -0.005(2) 0.004(2) 0.010(2)
C6 0.044(2) 0.042(3) 0.029(2) 0.0056(19) -0.0011(18) 0.010(2)
C11 0.045(3) 0.052(3) 0.054(3) 0.001(2) -0.003(2) 0.016(2)
N4 0.0349(19) 0.043(2) 0.036(2) -0.0014(16) 0.0020(15) 0.0075(16)
C27 0.063(3) 0.058(3) 0.054(3) -0.007(2) -0.004(2) 0.027(3)
N22 0.0349(18) 0.040(2) 0.0316(19) 0.0069(15) -0.0012(15) 0.0057(15)
N1 0.0376(19) 0.0368(19) 0.0295(18) 0.0032(15) -0.0008(15) 0.0012(16)
C19 0.077(4) 0.076(4) 0.039(3) 0.021(3) -0.005(3) 0.003(3)
C41 0.040(3) 0.073(3) 0.041(3) 0.011(2) 0.005(2) 0.010(2)
C3 0.068(3) 0.044(3) 0.066(3) 0.022(3) -0.003(3) -0.005(3)
C28 0.074(4) 0.060(3) 0.065(4) -0.018(3) 0.004(3) 0.033(3)
C64 0.044(3) 0.037(2) 0.048(3) 0.011(2) 0.002(2) 0.006(2)
C45 0.040(2) 0.044(3) 0.031(2) 0.0029(19) -0.0034(18) 0.012(2)
C46 0.047(3) 0.039(2) 0.030(2) 0.0019(19) -0.0053(19) 0.009(2)
C59 0.037(3) 0.091(4) 0.057(3) 0.009(3) -0.005(2) 0.001(3)
C71 0.050(3) 0.044(3) 0.047(3) 0.015(2) 0.007(2) 0.011(2)
N12 0.0351(19) 0.037(2) 0.0314(19) 0.0013(15) -0.0030(14) 0.0059(16)
C42 0.038(3) 0.084(4) 0.055(3) 0.012(3) -0.006(2) 0.001(3)
C60 0.043(3) 0.058(3) 0.042(3) 0.009(2) 0.000(2) 0.006(2)
C29 0.069(4) 0.072(4) 0.049(3) -0.024(3) 0.001(3) 0.024(3)
C44 0.049(3) 0.056(3) 0.044(3) 0.011(2) -0.004(2) 0.017(2)
C5 0.044(2) 0.031(2) 0.029(2) -0.0011(17) 0.0009(18) 0.0060(19)
C61 0.040(2) 0.055(3) 0.037(3) -0.002(2) 0.0039(19) 0.007(2)
C4 0.051(3) 0.043(3) 0.050(3) 0.015(2) -0.008(2) 0.002(2)
N13 0.0338(19) 0.052(2) 0.0321(19) 0.0054(16) 0.0009(15) 0.0100(17)
C52 0.077(4) 0.057(3) 0.055(3) -0.002(3) 0.006(3) 0.029(3)
C50 0.054(3) 0.037(3) 0.047(3) 0.009(2) 0.006(2) -0.002(2)
C14 0.048(3) 0.074(4) 0.048(3) -0.014(3) 0.007(2) 0.011(3)
C20 0.061(3) 0.062(3) 0.031(2) 0.008(2) -0.006(2) 0.010(3)
C62 0.052(3) 0.055(3) 0.052(3) -0.007(2) 0.002(2) 0.019(2)
C57 0.053(3) 0.069(3) 0.038(3) 0.000(2) -0.007(2) 0.004(3)
C55 0.048(3) 0.045(3) 0.031(2) 0.008(2) -0.0039(19) 0.011(2)
C2 0.054(3) 0.056(3) 0.057(3) 0.012(3) -0.006(2) -0.008(2)
C9 0.048(3) 0.074(4) 0.079(4) -0.012(3) -0.009(3) 0.029(3)
C47 0.056(3) 0.044(3) 0.057(3) 0.007(2) -0.001(2) 0.019(2)
C54 0.062(3) 0.044(3) 0.040(3) 0.008(2) -0.001(2) 0.007(2)
C74 0.058(3) 0.047(3) 0.039(3) 0.007(2) 0.004(2) 0.009(2)
C7 0.061(3) 0.043(3) 0.054(3) -0.007(2) -0.006(2) 0.017(2)
C26 0.035(2) 0.038(2) 0.039(2) -0.0055(19) 0.0033(19) 0.0036(19)
C51 0.060(3) 0.057(3) 0.047(3) 0.002(2) 0.012(2) 0.023(3)
C18 0.067(4) 0.082(4) 0.047(3) 0.022(3) 0.003(3) -0.010(3)
C63 0.050(3) 0.038(3) 0.066(3) -0.001(2) -0.004(2) 0.014(2)
C73 0.063(3) 0.033(3) 0.062(3) 0.005(2) -0.001(3) 0.007(2)
C1 0.044(3) 0.047(3) 0.042(3) 0.003(2) -0.008(2) 0.001(2)
C10 0.043(3) 0.060(3) 0.052(3) -0.003(2) -0.005(2) 0.012(2)
C72 0.053(3) 0.047(3) 0.062(3) 0.021(3) 0.008(2) 0.007(2)

loop_
_atom_type_symbol
_atom_type_description
_atom_type_scat_dispersion_real
_atom_type_scat_dispersion_imag
_atom_type_scat_source
C C 0.0033 0.0016 'International Tables Vol C Tables 4.2.6.8 and 6.1.1.4'
H H 0.0000 0.0000 'International Tables Vol C Tables 4.2.6.8 and 6.1.1.4'
N N 0.0061 0.0033 'International Tables Vol C Tables 4.2.6.8 and 6.1.1.4'
Ni Ni 0.3393 1.1124 'International Tables Vol C Tables 4.2.6.8 and 6.1.1.4'
O O 0.0106 0.0060 'International Tables Vol C Tables 4.2.6.8 and 6.1.1.4'

loop_
_geom_angle_atom_site_label_1
_geom_angle_atom_site_label_2
_geom_angle_atom_site_label_3
_geom_angle
_geom_angle_site_symmetry_1
_geom_angle_site_symmetry_3
_geom_angle_publ_flag
C81 O1 Ni1 136.3(3) . . ?
C89 O7 Ni3 140.7(3) . . ?
C80 N24 C76 118.3(4) . . ?
C80 N24 Ni4 120.8(3) . . ?
C76 N24 Ni4 120.9(3) . . ?
C83 C82 C87 117.0(4) . . ?
C83 C82 C81 122.1(4) . . ?
C87 C82 C81 121.0(4) . . ?
N24 C76 N23 116.0(3) . . ?
N24 C76 C77 120.0(4) . . ?
N23 C76 C77 123.8(4) . . ?
C33 C34 C35 119.4(4) . . ?
C33 C34 H34 120.3 . . ?
C35 C34 H34 120.3 . . ?
N19 C66 N20 115.9(3) . . ?
N19 C66 C67 120.5(4) . . ?
N20 C66 C67 123.3(4) . . ?
N12 C40 C39 123.4(4) . . ?
N12 C40 H40 118.3 . . ?
C39 C40 H40 118.3 . . ?
O2 C81 O1 127.3(4) . . ?
O2 C81 C82 118.7(4) . . ?
O1 C81 C82 113.9(4) . . ?
C68 C67 C66 119.8(4) . . ?
C68 C67 H67 120.1 . . ?
C66 C67 H67 120.1 . . ?
N12 C36 N11 115.1(3) . . ?
N12 C36 C37 119.7(4) . . ?
N11 C36 C37 124.8(4) . . ?
N19 C70 C69 123.6(4) . . ?
N19 C70 H70 118.2 . . ?
C69 C70 H70 118.2 . . ?
C34 C33 C32 119.6(4) . . ?
C34 C33 H33 120.2 . . ?
C32 C33 H33 120.2 . . ?
C38 C37 C36 119.4(4) . . ?
C38 C37 H37 120.3 . . ?
C36 C37 H37 120.3 . . ?
C78 C77 C76 120.3(4) . . ?
C78 C77 H77 119.9 . . ?
C76 C77 H77 119.9 . . ?
N10 C31 C32 123.3(4) . . ?
N10 C31 H31 118.3 . . ?
C32 C31 H31 118.3 . . ?
N10 C35 N11 115.7(3) . . ?
N10 C35 C34 120.8(4) . . ?
N11 C35 C34 123.4(4) . . ?
C88 O4 Ni4 138.0(3) . . ?
C82 C83 C84 119.8(4) . . ?
C82 C83 C88 122.2(4) . . ?
C84 C83 C88 118.0(4) . . ?
O8 C89 O7 126.8(4) . . ?
O8 C89 C90 118.4(4) . . ?
O7 C89 C90 114.7(4) . . ?
C86 C87 C82 123.7(4) . . ?
C86 C87 N25 116.5(4) . . ?
C82 C87 N25 119.8(4) . . ?
C95 C90 C91 119.2(4) . . ?
C95 C90 C89 118.3(4) . . ?
C91 C90 C89 122.4(4) . . ?
O6 N25 O5 122.6(4) . . ?
O6 N25 C87 117.6(4) . . ?
O5 N25 C87 119.8(4) . . ?
C85 C84 C83 121.2(4) . . ?
C85 C84 H84 119.4 . . ?
C83 C84 H84 119.4 . . ?
C40 C39 C38 117.8(4) . . ?
C40 C39 H39 121.1 . . ?
C38 C39 H39 121.1 . . ?
O4 C88 O3 124.6(4) . . ?
O4 C88 C83 118.2(4) . . ?
O3 C88 C83 116.7(4) . . ?
C85 C86 C87 118.3(4) . . ?
C85 C86 H86 120.8 . . ?
C87 C86 H86 120.8 . . ?
C23 C24 C25 118.7(4) . . ?
C23 C24 H24 120.6 . . ?
C25 C24 H24 120.6 . . ?
C21 C22 C23 117.0(4) . . ?
C21 C22 H22 121.5 . . ?
C23 C22 H22 121.5 . . ?
C39 C38 C37 120.5(4) . . ?
C39 C38 H38 119.8 . . ?
C37 C38 H38 119.8 . . ?
C86 C85 C84 119.9(4) . . ?
C86 C85 H85 120.0 . . ?
C84 C85 H85 120.0 . . ?
N7 C21 C22 123.9(4) . . ?
N7 C21 H21 118.0 . . ?
C22 C21 H21 118.0 . . ?
C24 C23 C22 121.2(4) . . ?
C24 C23 H23 119.4 . . ?
C22 C23 H23 119.4 . . ?
C11 C12 C13 118.3(5) . . ?
C11 C12 H12 120.8 . . ?
C13 C12 H12 120.8 . . ?
O11 N26 O12 122.5(4) . . ?
O11 N26 C92 119.2(4) . . ?
O12 N26 C92 118.1(4) . . ?
C92 C91 C90 116.5(4) . . ?
C92 C91 C96 121.2(3) . . ?
C90 C91 C96 122.2(4) . . ?
C93 C92 C91 123.8(4) . . ?
C93 C92 N26 116.0(4) . . ?
C91 C92 N26 120.2(4) . . ?
O10 C96 O9 128.4(4) . . ?
O10 C96 C91 116.0(4) . . ?
O9 C96 C91 115.6(4) . . ?
C94 C95 C90 122.8(4) . . ?
C94 C95 H95 118.6 . . ?
C90 C95 H95 118.6 . . ?
C94 C93 C92 119.1(4) . . ?
C94 C93 H93 120.4 . . ?
C92 C93 H93 120.4 . . ?
C95 C94 C93 118.6(4) . . ?
C95 C94 H94 120.7 . . ?
C93 C94 H94 120.7 . . ?
C67 C68 C69 119.6(4) . . ?
C67 C68 H68 120.2 . . ?
C69 C68 H68 120.2 . . ?
C50 C49 C48 118.4(4) . . ?
C50 C49 H49 120.8 . . ?
C48 C49 H49 120.8 . . ?
N24 C80 C79 123.9(4) . . ?
N24 C80 H80 118.0 . . ?
C79 C80 H80 118.0 . . ?
C70 C69 C68 118.3(4) . . ?
C70 C69 H69 120.8 . . ?
C68 C69 H69 120.8 . . ?
C77 C78 C79 118.7(5) . . ?
C77 C78 H78 120.6 . . ?
C79 C78 H78 120.6 . . ?
C80 C79 C78 118.7(4) . . ?
C80 C79 H79 120.6 . . ?
C78 C79 H79 120.6 . . ?
C31 C32 C33 118.3(4) . . ?
C31 C32 H32 120.9 . . ?
C33 C32 H32 120.9 . . ?
C96 O9 Ni6 135.3(3) . 1_554 ?
O4 Ni4 N21 99.86(13) . . ?
O4 Ni4 N15 95.05(13) . . ?
N21 Ni4 N15 165.07(13) . . ?
O4 Ni4 N24 108.20(13) . . ?
N21 Ni4 N24 87.17(13) . . ?
N15 Ni4 N24 87.37(13) . . ?
O4 Ni4 N18 88.75(13) . . ?
N21 Ni4 N18 89.61(13) . . ?
N15 Ni4 N18 91.57(13) . . ?
N24 Ni4 N18 163.05(13) . . ?
O4 Ni4 Ni5 169.59(10) . . ?
N21 Ni4 Ni5 82.71(9) . . ?
N15 Ni4 Ni5 82.77(9) . . ?
N24 Ni4 Ni5 81.93(9) . . ?
N18 Ni4 Ni5 81.16(9) . . ?
O7 Ni3 N9 91.04(13) . . ?
O7 Ni3 N3 103.10(13) . . ?
N9 Ni3 N3 165.71(13) . . ?
O7 Ni3 N6 105.37(12) . . ?
N9 Ni3 N6 92.00(13) . . ?
N3 Ni3 N6 86.26(13) . . ?
O7 Ni3 N12 91.78(12) . . ?
N9 Ni3 N12 85.58(13) . . ?
N3 Ni3 N12 91.87(13) . . ?
N6 Ni3 N12 162.73(13) . . ?
O7 Ni3 Ni2 170.14(9) . . ?
N9 Ni3 Ni2 83.07(9) . . ?
N3 Ni3 Ni2 82.65(9) . . ?
N6 Ni3 Ni2 82.81(9) . . ?
N12 Ni3 Ni2 79.93(9) . . ?
O9 Ni6 N16 100.33(13) 1_556 . ?
O9 Ni6 N22 93.67(12) 1_556 . ?
N16 Ni6 N22 165.97(13) . . ?
O9 Ni6 N13 104.72(12) 1_556 . ?
N16 Ni6 N13 90.43(13) . . ?
N22 Ni6 N13 86.87(13) . . ?
O9 Ni6 N19 92.26(12) 1_556 . ?
N16 Ni6 N19 89.16(13) . . ?
N22 Ni6 N19 89.38(13) . . ?
N13 Ni6 N19 162.80(13) . . ?
O9 Ni6 Ni5 172.80(9) 1_556 . ?
N16 Ni6 Ni5 83.80(9) . . ?
N22 Ni6 Ni5 82.18(9) . . ?
N13 Ni6 Ni5 81.02(9) . . ?
N19 Ni6 Ni5 81.84(9) . . ?
N20 Ni5 N14 178.42(14) . . ?
N20 Ni5 N23 89.46(14) . . ?
N14 Ni5 N23 89.77(14) . . ?
N20 Ni5 N17 90.74(14) . . ?
N14 Ni5 N17 90.04(14) . . ?
N23 Ni5 N17 179.18(14) . . ?
N20 Ni5 Ni4 88.75(9) . . ?
N14 Ni5 Ni4 89.87(10) . . ?
N23 Ni5 Ni4 90.34(10) . . ?
N17 Ni5 Ni4 90.45(10) . . ?
N20 Ni5 Ni6 90.55(9) . . ?
N14 Ni5 Ni6 90.84(10) . . ?
N23 Ni5 Ni6 90.41(10) . . ?
N17 Ni5 Ni6 88.80(10) . . ?
Ni4 Ni5 Ni6 178.96(3) . . ?
N2 Ni2 N5 89.75(14) . . ?
N2 Ni2 N11 89.09(14) . . ?
N5 Ni2 N11 178.70(14) . . ?
N2 Ni2 N8 179.51(14) . . ?
N5 Ni2 N8 89.89(14) . . ?
N11 Ni2 N8 91.28(14) . . ?
N2 Ni2 Ni3 90.45(10) . . ?
N5 Ni2 Ni3 88.53(10) . . ?
N11 Ni2 Ni3 90.89(10) . . ?
N8 Ni2 Ni3 89.86(10) . . ?
N2 Ni2 Ni1 90.71(10) . . ?
N5 Ni2 Ni1 89.98(10) . . ?
N11 Ni2 Ni1 90.63(10) . . ?
N8 Ni2 Ni1 88.97(10) . . ?
Ni3 Ni2 Ni1 178.10(3) . . ?
O1 Ni1 N7 102.67(12) . . ?
O1 Ni1 N4 102.97(12) . . ?
N7 Ni1 N4 89.00(13) . . ?
O1 Ni1 N1 93.11(12) . . ?
N7 Ni1 N1 164.19(13) . . ?
N4 Ni1 N1 88.39(13) . . ?
O1 Ni1 N10 92.80(12) . . ?
N7 Ni1 N10 88.88(13) . . ?
N4 Ni1 N10 164.17(13) . . ?
N1 Ni1 N10 89.40(13) . . ?
O1 Ni1 Ni2 172.14(9) . . ?
N7 Ni1 Ni2 83.13(9) . . ?
N4 Ni1 Ni2 82.25(9) . . ?
N1 Ni1 Ni2 81.07(9) . . ?
N10 Ni1 Ni2 81.93(9) . . ?
C16 N5 C15 122.5(3) . . ?
C16 N5 Ni2 118.8(3) . . ?
C15 N5 Ni2 118.7(3) . . ?
C65 N20 C66 122.0(3) . . ?
C65 N20 Ni5 119.9(2) . . ?
C66 N20 Ni5 118.0(3) . . ?
C36 N11 C35 123.2(3) . . ?
C36 N11 Ni2 117.9(3) . . ?
C35 N11 Ni2 118.8(3) . . ?
C70 N19 C66 118.1(4) . . ?
C70 N19 Ni6 120.4(3) . . ?
C66 N19 Ni6 121.1(2) . . ?
C76 N23 C75 121.4(3) . . ?
C76 N23 Ni5 118.3(3) . . ?
C75 N23 Ni5 120.1(3) . . ?
C5 N2 C6 123.1(3) . . ?
C5 N2 Ni2 117.6(3) . . ?
C6 N2 Ni2 119.0(3) . . ?
C26 N8 C25 122.3(3) . . ?
C26 N8 Ni2 119.7(3) . . ?
C25 N8 Ni2 118.0(3) . . ?
C46 N14 C45 122.3(3) . . ?
C46 N14 Ni5 120.5(3) . . ?
C45 N14 Ni5 116.7(3) . . ?
C51 N16 C55 118.9(4) . . ?
C51 N16 Ni6 121.1(3) . . ?
C55 N16 Ni6 120.0(3) . . ?
C55 N17 C56 121.6(4) . . ?
C55 N17 Ni5 120.4(3) . . ?
C56 N17 Ni5 117.6(3) . . ?
C10 N3 C6 118.6(4) . . ?
C10 N3 Ni3 120.7(3) . . ?
C6 N3 Ni3 120.7(3) . . ?
C16 N6 C20 119.0(4) . . ?
C16 N6 Ni3 119.1(3) . . ?
C20 N6 Ni3 121.6(3) . . ?
N6 C16 N5 116.2(4) . . ?
N6 C16 C17 120.2(4) . . ?
N5 C16 C17 123.3(4) . . ?
C50 N15 C46 119.1(4) . . ?
C50 N15 Ni4 119.9(3) . . ?
C46 N15 Ni4 120.5(3) . . ?
C31 N10 C35 118.4(4) . . ?
C31 N10 Ni1 120.3(3) . . ?
C35 N10 Ni1 121.3(3) . . ?
C60 N18 C56 118.2(4) . . ?
C60 N18 Ni4 120.0(3) . . ?
C56 N18 Ni4 121.5(3) . . ?
C30 N9 C26 118.0(4) . . ?
C30 N9 Ni3 121.1(3) . . ?
C26 N9 Ni3 120.8(3) . . ?
C47 C48 C49 119.9(4) . . ?
C47 C48 H48 120.0 . . ?
C49 C48 H48 120.0 . . ?
C61 N21 C65 119.1(3) . . ?
C61 N21 Ni4 120.6(3) . . ?
C65 N21 Ni4 120.3(3) . . ?
N18 C56 N17 115.3(4) . . ?
N18 C56 C57 120.2(4) . . ?
N17 C56 C57 124.1(4) . . ?
N7 C25 N8 116.2(3) . . ?
N7 C25 C24 120.7(4) . . ?
N8 C25 C24 123.0(4) . . ?
N21 C65 N20 115.8(3) . . ?
N21 C65 C64 119.0(4) . . ?
N20 C65 C64 125.1(4) . . ?
C12 C13 C14 120.1(5) . . ?
C12 C13 H13 120.0 . . ?
C14 C13 H13 120.0 . . ?
C57 C58 C59 120.3(5) . . ?
C57 C58 H58 119.8 . . ?
C59 C58 H58 119.8 . . ?
C21 N7 C25 118.3(3) . . ?
C21 N7 Ni1 120.9(3) . . ?
C25 N7 Ni1 120.7(2) . . ?
C54 C53 C52 119.5(5) . . ?
C54 C53 H53 120.3 . . ?
C52 C53 H53 120.3 . . ?
N4 C15 N5 116.2(3) . . ?
N4 C15 C14 120.1(4) . . ?
N5 C15 C14 123.6(4) . . ?
N22 C75 N23 115.7(4) . . ?
N22 C75 C74 119.9(4) . . ?
N23 C75 C74 124.3(4) . . ?
C7 C8 C9 119.9(5) . . ?
C7 C8 H8 120.1 . . ?
C9 C8 H8 120.1 . . ?
C18 C17 C16 119.8(5) . . ?
C18 C17 H17 120.1 . . ?
C16 C17 H17 120.1 . . ?
C42 C43 C44 120.4(4) . . ?
C42 C43 H43 119.8 . . ?
C44 C43 H43 119.8 . . ?
N9 C30 C29 124.3(4) . . ?
N9 C30 H30 117.8 . . ?
C29 C30 H30 117.8 . . ?
N3 C6 N2 116.0(4) . . ?
N3 C6 C7 119.9(4) . . ?
N2 C6 C7 123.9(4) . . ?
N4 C11 C12 123.8(5) . . ?
N4 C11 H11 118.1 . . ?
C12 C11 H11 118.1 . . ?
C11 N4 C15 118.2(4) . . ?
C11 N4 Ni1 121.3(3) . . ?
C15 N4 Ni1 120.5(3) . . ?
C28 C27 C26 120.0(5) . . ?
C28 C27 H27 120.0 . . ?
C26 C27 H27 120.0 . . ?
C71 N22 C75 118.4(4) . . ?
C71 N22 Ni6 119.7(3) . . ?
C75 N22 Ni6 121.8(3) . . ?
C1 N1 C5 119.0(3) . . ?
C1 N1 Ni1 118.9(3) . . ?
C5 N1 Ni1 121.8(3) . . ?
C20 C19 C18 118.7(4) . . ?
C20 C19 H19 120.7 . . ?
C18 C19 H19 120.7 . . ?
N13 C41 C42 124.2(4) . . ?
N13 C41 H41 117.9 . . ?
C42 C41 H41 117.9 . . ?
C4 C3 C2 119.9(4) . . ?
C4 C3 H3 120.1 . . ?
C2 C3 H3 120.1 . . ?
C29 C28 C27 119.5(5) . . ?
C29 C28 H28 120.2 . . ?
C27 C28 H28 120.2 . . ?
C63 C64 C65 120.7(4) . . ?
C63 C64 H64 119.7 . . ?
C65 C64 H64 119.7 . . ?
N13 C45 N14 115.6(3) . . ?
N13 C45 C44 120.9(4) . . ?
N14 C45 C44 123.2(4) . . ?
N15 C46 N14 116.5(3) . . ?
N15 C46 C47 120.0(4) . . ?
N14 C46 C47 123.5(4) . . ?
C60 C59 C58 117.8(5) . . ?
C60 C59 H59 121.1 . . ?
C58 C59 H59 121.1 . . ?
N22 C71 C72 123.6(4) . . ?
N22 C71 H71 118.2 . . ?
C72 C71 H71 118.2 . . ?
C40 N12 C36 118.8(3) . . ?
C40 N12 Ni3 119.9(3) . . ?
C36 N12 Ni3 121.2(3) . . ?
C43 C42 C41 117.7(4) . . ?
C43 C42 H42 121.1 . . ?
C41 C42 H42 121.1 . . ?
N18 C60 C59 124.1(4) . . ?
N18 C60 H60 117.9 . . ?
C59 C60 H60 117.9 . . ?
C30 C29 C28 117.9(5) . . ?
C30 C29 H29 121.1 . . ?
C28 C29 H29 121.1 . . ?
C43 C44 C45 118.9(4) . . ?
C43 C44 H44 120.6 . . ?
C45 C44 H44 120.6 . . ?
N1 C5 N2 115.7(3) . . ?
N1 C5 C4 120.3(4) . . ?
N2 C5 C4 123.6(4) . . ?
N21 C61 C62 123.3(4) . . ?
N21 C61 H61 118.3 . . ?
C62 C61 H61 118.3 . . ?
C3 C4 C5 119.6(4) . . ?
C3 C4 H4 120.2 . . ?
C5 C4 H4 120.2 . . ?
C41 N13 C45 117.8(4) . . ?
C41 N13 Ni6 119.3(3) . . ?
C45 N13 Ni6 122.3(3) . . ?
C51 C52 C53 118.8(5) . . ?
C51 C52 H52 120.6 . . ?
C53 C52 H52 120.6 . . ?
N15 C50 C49 122.9(5) . . ?
N15 C50 H50 118.5 . . ?
C49 C50 H50 118.5 . . ?
C13 C14 C15 119.5(5) . . ?
C13 C14 H14 120.3 . . ?
C15 C14 H14 120.3 . . ?
N6 C20 C19 123.2(5) . . ?
N6 C20 H20 118.4 . . ?
C19 C20 H20 118.4 . . ?
C61 C62 C63 118.5(4) . . ?
C61 C62 H62 120.8 . . ?
C63 C62 H62 120.8 . . ?
C58 C57 C56 119.4(5) . . ?
C58 C57 H57 120.3 . . ?
C56 C57 H57 120.3 . . ?
N16 C55 N17 116.6(4) . . ?
N16 C55 C54 119.8(4) . . ?
N17 C55 C54 123.5(4) . . ?
C1 C2 C3 118.0(4) . . ?
C1 C2 H2 121.0 . . ?
C3 C2 H2 121.0 . . ?
C10 C9 C8 117.9(5) . . ?
C10 C9 H9 121.1 . . ?
C8 C9 H9 121.1 . . ?
C48 C47 C46 119.5(5) . . ?
C48 C47 H47 120.3 . . ?
C46 C47 H47 120.3 . . ?
C53 C54 C55 119.9(5) . . ?
C53 C54 H54 120.0 . . ?
C55 C54 H54 120.0 . . ?
C73 C74 C75 120.2(4) . . ?
C73 C74 H74 119.9 . . ?
C75 C74 H74 119.9 . . ?
C8 C7 C6 120.0(5) . . ?
C8 C7 H7 120.0 . . ?
C6 C7 H7 120.0 . . ?
N9 C26 N8 115.8(4) . . ?
N9 C26 C27 120.2(4) . . ?
N8 C26 C27 123.8(4) . . ?
N16 C51 C52 123.1(5) . . ?
N16 C51 H51 118.4 . . ?
C52 C51 H51 118.4 . . ?
C17 C18 C19 119.1(5) . . ?
C17 C18 H18 120.4 . . ?
C19 C18 H18 120.4 . . ?
C64 C63 C62 119.1(4) . . ?
C64 C63 H63 120.4 . . ?
C62 C63 H63 120.4 . . ?
C74 C73 C72 119.2(5) . . ?
C74 C73 H73 120.4 . . ?
C72 C73 H73 120.4 . . ?
N1 C1 C2 123.3(4) . . ?
N1 C1 H1 118.4 . . ?
C2 C1 H1 118.4 . . ?
N3 C10 C9 123.8(5) . . ?
N3 C10 H10 118.1 . . ?
C9 C10 H10 118.1 . . ?
C71 C72 C73 118.6(4) . . ?
C71 C72 H72 120.7 . . ?
C73 C72 H72 120.7 . . ?

loop_
_geom_bond_atom_site_label_1
_geom_bond_atom_site_label_2
_geom_bond_distance
_geom_bond_site_symmetry_2
_geom_bond_publ_flag
O1 C81 1.267(5) . ?
O1 Ni1 2.019(3) . ?
O7 C89 1.254(5) . ?
O7 Ni3 2.015(3) . ?
N24 C80 1.335(5) . ?
N24 C76 1.359(5) . ?
N24 Ni4 2.108(3) . ?
C82 C83 1.392(6) . ?
C82 C87 1.393(6) . ?
C82 C81 1.533(6) . ?
O2 C81 1.232(5) . ?
C76 N23 1.379(5) . ?
C76 C77 1.405(6) . ?
C34 C33 1.379(6) . ?
C34 C35 1.404(6) . ?
C34 H34 0.9300 . ?
C66 N19 1.359(5) . ?
C66 N20 1.386(5) . ?
C66 C67 1.405(6) . ?
C40 N12 1.353(5) . ?
C40 C39 1.369(6) . ?
C40 H40 0.9300 . ?
C67 C68 1.355(6) . ?
C67 H67 0.9300 . ?
C36 N12 1.353(5) . ?
C36 N11 1.372(5) . ?
C36 C37 1.408(5) . ?
C70 N19 1.342(5) . ?
C70 C69 1.365(6) . ?
C70 H70 0.9300 . ?
C33 C32 1.381(7) . ?
C33 H33 0.9300 . ?
C37 C38 1.375(6) . ?
C37 H37 0.9300 . ?
C77 C78 1.367(6) . ?
C77 H77 0.9300 . ?
C31 N10 1.352(5) . ?
C31 C32 1.378(6) . ?
C31 H31 0.9300 . ?
C35 N10 1.352(5) . ?
C35 N11 1.385(5) . ?
O4 C88 1.234(5) . ?
O4 Ni4 2.021(3) . ?
O8 C89 1.231(5) . ?
C83 C84 1.393(6) . ?
C83 C88 1.523(6) . ?
C89 C90 1.531(6) . ?
O5 N25 1.204(5) . ?
C87 C86 1.377(6) . ?
C87 N25 1.487(5) . ?
C90 C95 1.399(6) . ?
C90 C91 1.401(5) . ?
N25 O6 1.201(5) . ?
C84 C85 1.385(6) . ?
C84 H84 0.9300 . ?
O3 C88 1.240(6) . ?
C39 C38 1.371(6) . ?
C39 H39 0.9300 . ?
C86 C85 1.374(6) . ?
C86 H86 0.9300 . ?
C24 C23 1.366(6) . ?
C24 C25 1.406(5) . ?
C24 H24 0.9300 . ?
C22 C21 1.370(6) . ?
C22 C23 1.377(7) . ?
C22 H22 0.9300 . ?
C38 H38 0.9300 . ?
C85 H85 0.9300 . ?
C21 N7 1.350(5) . ?
C21 H21 0.9300 . ?
C23 H23 0.9300 . ?
C12 C11 1.363(6) . ?
C12 C13 1.369(7) . ?
C12 H12 0.9300 . ?
N26 O11 1.207(5) . ?
N26 O12 1.220(5) . ?
N26 C92 1.471(5) . ?
C91 C92 1.394(6) . ?
C91 C96 1.535(5) . ?
C92 C93 1.381(6) . ?
C96 O10 1.227(5) . ?
C96 O9 1.270(5) . ?
C95 C94 1.371(6) . ?
C95 H95 0.9300 . ?
C93 C94 1.376(6) . ?
C93 H93 0.9300 . ?
C94 H94 0.9300 . ?
C68 C69 1.387(7) . ?
C68 H68 0.9300 . ?
C49 C50 1.371(6) . ?
C49 C48 1.380(7) . ?
C49 H49 0.9300 . ?
C80 C79 1.364(7) . ?
C80 H80 0.9300 . ?
C69 H69 0.9300 . ?
C78 C79 1.383(7) . ?
C78 H78 0.9300 . ?
C79 H79 0.9300 . ?
C32 H32 0.9300 . ?
O9 Ni6 2.039(3) 1_554 ?
Ni4 N21 2.060(3) . ?
Ni4 N15 2.081(3) . ?
Ni4 N18 2.117(3) . ?
Ni4 Ni5 2.4395(7) . ?
Ni3 N9 2.082(3) . ?
Ni3 N3 2.086(3) . ?
Ni3 N6 2.107(3) . ?
Ni3 N12 2.123(3) . ?
Ni3 Ni2 2.4213(7) . ?
Ni6 O9 2.039(3) 1_556 ?
Ni6 N16 2.076(4) . ?
Ni6 N22 2.096(3) . ?
Ni6 N13 2.112(3) . ?
Ni6 N19 2.119(3) . ?
Ni6 Ni5 2.4530(7) . ?
Ni5 N20 1.895(3) . ?
Ni5 N14 1.897(3) . ?
Ni5 N23 1.898(3) . ?
Ni5 N17 1.905(3) . ?
Ni2 N2 1.891(3) . ?
Ni2 N5 1.897(3) . ?
Ni2 N11 1.899(3) . ?
Ni2 N8 1.901(3) . ?
Ni2 Ni1 2.4360(7) . ?
Ni1 N7 2.065(3) . ?
Ni1 N4 2.089(3) . ?
Ni1 N1 2.099(3) . ?
Ni1 N10 2.119(3) . ?
N5 C16 1.369(5) . ?
N5 C15 1.374(5) . ?
N20 C65 1.369(5) . ?
N23 C75 1.384(5) . ?
N2 C5 1.377(5) . ?
N2 C6 1.381(5) . ?
N8 C26 1.379(5) . ?
N8 C25 1.388(5) . ?
N14 C46 1.374(5) . ?
N14 C45 1.388(5) . ?
N16 C51 1.354(5) . ?
N16 C55 1.364(5) . ?
N17 C55 1.375(5) . ?
N17 C56 1.380(5) . ?
N3 C10 1.336(5) . ?
N3 C6 1.361(5) . ?
N6 C16 1.346(5) . ?
N6 C20 1.349(5) . ?
C16 C17 1.406(6) . ?
N15 C50 1.351(5) . ?
N15 C46 1.353(5) . ?
N18 C60 1.347(5) . ?
N18 C56 1.359(5) . ?
N9 C30 1.349(5) . ?
N9 C26 1.355(5) . ?
C48 C47 1.371(6) . ?
C48 H48 0.9300 . ?
N21 C61 1.357(5) . ?
N21 C65 1.364(5) . ?
C56 C57 1.404(6) . ?
C25 N7 1.350(5) . ?
C65 C64 1.408(5) . ?
C13 C14 1.374(7) . ?
C13 H13 0.9300 . ?
C58 C57 1.367(7) . ?
C58 C59 1.378(7) . ?
C58 H58 0.9300 . ?
C53 C54 1.376(7) . ?
C53 C52 1.385(7) . ?
C53 H53 0.9300 . ?
C15 N4 1.365(5) . ?
C15 C14 1.404(6) . ?
C75 N22 1.359(5) . ?
C75 C74 1.402(6) . ?
C8 C7 1.361(7) . ?
C8 C9 1.380(7) . ?
C8 H8 0.9300 . ?
C17 C18 1.379(7) . ?
C17 H17 0.9300 . ?
C43 C42 1.360(7) . ?
C43 C44 1.372(6) . ?
C43 H43 0.9300 . ?
C30 C29 1.366(7) . ?
C30 H30 0.9300 . ?
C6 C7 1.406(6) . ?
C11 N4 1.347(5) . ?
C11 H11 0.9300 . ?
C27 C28 1.380(7) . ?
C27 C26 1.398(6) . ?
C27 H27 0.9300 . ?
N22 C71 1.350(5) . ?
N1 C1 1.342(5) . ?
N1 C5 1.350(5) . ?
C19 C20 1.366(6) . ?
C19 C18 1.382(7) . ?
C19 H19 0.9300 . ?
C41 N13 1.338(5) . ?
C41 C42 1.363(6) . ?
C41 H41 0.9300 . ?
C3 C4 1.369(6) . ?
C3 C2 1.382(7) . ?
C3 H3 0.9300 . ?
C28 C29 1.374(7) . ?
C28 H28 0.9300 . ?
C64 C63 1.374(6) . ?
C64 H64 0.9300 . ?
C45 N13 1.349(5) . ?
C45 C44 1.394(6) . ?
C46 C47 1.412(6) . ?
C59 C60 1.359(6) . ?
C59 H59 0.9300 . ?
C71 C72 1.363(6) . ?
C71 H71 0.9300 . ?
C42 H42 0.9300 . ?
C60 H60 0.9300 . ?
C29 H29 0.9300 . ?
C44 H44 0.9300 . ?
C5 C4 1.405(5) . ?
C61 C62 1.362(6) . ?
C61 H61 0.9300 . ?
C4 H4 0.9300 . ?
C52 C51 1.369(7) . ?
C52 H52 0.9300 . ?
C50 H50 0.9300 . ?
C14 H14 0.9300 . ?
C20 H20 0.9300 . ?
C62 C63 1.389(6) . ?
C62 H62 0.9300 . ?
C57 H57 0.9300 . ?
C55 C54 1.413(6) . ?
C2 C1 1.376(6) . ?
C2 H2 0.9300 . ?
C9 C10 1.373(7) . ?
C9 H9 0.9300 . ?
C47 H47 0.9300 . ?
C54 H54 0.9300 . ?
C74 C73 1.375(6) . ?
C74 H74 0.9300 . ?
C7 H7 0.9300 . ?
C51 H51 0.9300 . ?
C18 H18 0.9300 . ?
C63 H63 0.9300 . ?
C73 C72 1.377(7) . ?
C73 H73 0.9300 . ?
C1 H1 0.9300 . ?
C10 H10 0.9300 . ?
C72 H72 0.9300 . ?

loop_
_geom_torsion_atom_site_label_1
_geom_torsion_atom_site_label_2
_geom_torsion_atom_site_label_3
_geom_torsion_atom_site_label_4
_geom_torsion
_geom_torsion_site_symmetry_1
_geom_torsion_site_symmetry_2
_geom_torsion_site_symmetry_3
_geom_torsion_site_symmetry_4
_geom_torsion_publ_flag
C80 N24 C76 N23 -177.2(4) . . . . ?
Ni4 N24 C76 N23 1.1(5) . . . . ?
C80 N24 C76 C77 -1.7(6) . . . . ?
Ni4 N24 C76 C77 176.5(3) . . . . ?
Ni1 O1 C81 O2 3.7(7) . . . . ?
Ni1 O1 C81 C82 -178.6(2) . . . . ?
C83 C82 C81 O2 -85.1(5) . . . . ?
C87 C82 C81 O2 94.8(5) . . . . ?
C83 C82 C81 O1 97.0(5) . . . . ?
C87 C82 C81 O1 -83.2(5) . . . . ?
N19 C66 C67 C68 2.6(7) . . . . ?
N20 C66 C67 C68 176.9(4) . . . . ?
C35 C34 C33 C32 3.0(6) . . . . ?
N12 C36 C37 C38 4.6(6) . . . . ?
N11 C36 C37 C38 -167.8(4) . . . . ?
N24 C76 C77 C78 2.8(7) . . . . ?
N23 C76 C77 C78 177.9(5) . . . . ?
C33 C34 C35 N10 -4.4(6) . . . . ?
C33 C34 C35 N11 179.0(4) . . . . ?
C87 C82 C83 C84 -3.1(6) . . . . ?
C81 C82 C83 C84 176.8(4) . . . . ?
C87 C82 C83 C88 176.1(4) . . . . ?
C81 C82 C83 C88 -4.1(6) . . . . ?
Ni3 O7 C89 O8 1.1(8) . . . . ?
Ni3 O7 C89 C90 -176.7(3) . . . . ?
C83 C82 C87 C86 3.0(6) . . . . ?
C81 C82 C87 C86 -176.9(4) . . . . ?
C83 C82 C87 N25 -177.2(4) . . . . ?
C81 C82 C87 N25 3.0(6) . . . . ?
O8 C89 C90 C95 -145.5(4) . . . . ?
O7 C89 C90 C95 32.5(6) . . . . ?
O8 C89 C90 C91 30.6(6) . . . . ?
O7 C89 C90 C91 -151.4(4) . . . . ?
C86 C87 N25 O6 -25.3(6) . . . . ?
C82 C87 N25 O6 154.8(5) . . . . ?
C86 C87 N25 O5 154.3(4) . . . . ?
C82 C87 N25 O5 -25.5(6) . . . . ?
C82 C83 C84 C85 1.4(7) . . . . ?
C88 C83 C84 C85 -177.8(4) . . . . ?
N12 C40 C39 C38 0.3(7) . . . . ?
Ni4 O4 C88 O3 -14.7(9) . . . . ?
Ni4 O4 C88 C83 173.7(3) . . . . ?
C82 C83 C88 O4 -170.0(4) . . . . ?
C84 C83 C88 O4 9.2(7) . . . . ?
C82 C83 C88 O3 17.8(7) . . . . ?
C84 C83 C88 O3 -163.1(5) . . . . ?
C82 C87 C86 C85 -1.0(7) . . . . ?
N25 C87 C86 C85 179.1(4) . . . . ?
C40 C39 C38 C37 -3.3(7) . . . . ?
C36 C37 C38 C39 0.9(7) . . . . ?
C87 C86 C85 C84 -0.8(7) . . . . ?
C83 C84 C85 C86 0.6(7) . . . . ?
C23 C22 C21 N7 -1.7(8) . . . . ?
C25 C24 C23 C22 0.1(8) . . . . ?
C21 C22 C23 C24 1.0(8) . . . . ?
C95 C90 C91 C92 0.8(6) . . . . ?
C89 C90 C91 C92 -175.3(4) . . . . ?
C95 C90 C91 C96 176.1(4) . . . . ?
C89 C90 C91 C96 0.0(6) . . . . ?
C90 C91 C92 C93 2.3(6) . . . . ?
C96 C91 C92 C93 -173.1(4) . . . . ?
C90 C91 C92 N26 -175.5(4) . . . . ?
C96 C91 C92 N26 9.2(6) . . . . ?
O11 N26 C92 C93 -144.7(5) . . . . ?
O12 N26 C92 C93 30.8(6) . . . . ?
O11 N26 C92 C91 33.2(6) . . . . ?
O12 N26 C92 C91 -151.3(4) . . . . ?
C92 C91 C96 O10 69.8(5) . . . . ?
C90 C91 C96 O10 -105.2(5) . . . . ?
C92 C91 C96 O9 -108.2(4) . . . . ?
C90 C91 C96 O9 76.7(5) . . . . ?
C91 C90 C95 C94 -3.4(7) . . . . ?
C89 C90 C95 C94 172.8(4) . . . . ?
C91 C92 C93 C94 -2.9(7) . . . . ?
N26 C92 C93 C94 175.0(4) . . . . ?
C90 C95 C94 C93 2.8(7) . . . . ?
C92 C93 C94 C95 0.3(7) . . . . ?
C66 C67 C68 C69 -1.9(7) . . . . ?
C76 N24 C80 C79 -0.3(7) . . . . ?
Ni4 N24 C80 C79 -178.6(4) . . . . ?
N19 C70 C69 C68 1.9(8) . . . . ?
C67 C68 C69 C70 -0.3(8) . . . . ?
C76 C77 C78 C79 -1.8(8) . . . . ?
N24 C80 C79 C78 1.3(9) . . . . ?
C77 C78 C79 C80 -0.2(9) . . . . ?
N10 C31 C32 C33 -1.9(7) . . . . ?
C34 C33 C32 C31 0.0(7) . . . . ?
O10 C96 O9 Ni6 -10.3(7) . . . 1_554 ?
C91 C96 O9 Ni6 167.5(3) . . . 1_554 ?
C88 O4 Ni4 N21 73.3(5) . . . . ?
C88 O4 Ni4 N15 -105.8(5) . . . . ?
C88 O4 Ni4 N24 -16.9(5) . . . . ?
C88 O4 Ni4 N18 162.7(5) . . . . ?
C88 O4 Ni4 Ni5 176.8(4) . . . . ?
C80 N24 Ni4 O4 -19.6(4) . . . . ?
C76 N24 Ni4 O4 162.1(3) . . . . ?
C80 N24 Ni4 N21 -119.1(4) . . . . ?
C76 N24 Ni4 N21 62.7(3) . . . . ?
C80 N24 Ni4 N15 74.8(4) . . . . ?
C76 N24 Ni4 N15 -103.4(3) . . . . ?
C80 N24 Ni4 N18 161.6(4) . . . . ?
C76 N24 Ni4 N18 -16.6(6) . . . . ?
C80 N24 Ni4 Ni5 157.9(4) . . . . ?
C76 N24 Ni4 Ni5 -20.3(3) . . . . ?
C89 O7 Ni3 N9 -134.0(5) . . . . ?
C89 O7 Ni3 N3 48.0(5) . . . . ?
C89 O7 Ni3 N6 -41.6(5) . . . . ?
C89 O7 Ni3 N12 140.4(5) . . . . ?
O4 Ni4 Ni5 N20 -79.3(5) . . . . ?
N21 Ni4 Ni5 N20 25.73(14) . . . . ?
N15 Ni4 Ni5 N20 -157.75(14) . . . . ?
N24 Ni4 Ni5 N20 113.90(13) . . . . ?
N18 Ni4 Ni5 N20 -65.01(14) . . . . ?
O4 Ni4 Ni5 N14 101.5(5) . . . . ?
N21 Ni4 Ni5 N14 -153.49(14) . . . . ?
N15 Ni4 Ni5 N14 23.03(14) . . . . ?
N24 Ni4 Ni5 N14 -65.33(14) . . . . ?
N18 Ni4 Ni5 N14 115.76(14) . . . . ?
O4 Ni4 Ni5 N23 -168.7(5) . . . . ?
N21 Ni4 Ni5 N23 -63.72(13) . . . . ?
N15 Ni4 Ni5 N23 112.80(13) . . . . ?
N24 Ni4 Ni5 N23 24.44(13) . . . . ?
N18 Ni4 Ni5 N23 -154.46(13) . . . . ?
O4 Ni4 Ni5 N17 11.4(5) . . . . ?
N21 Ni4 Ni5 N17 116.47(13) . . . . ?
N15 Ni4 Ni5 N17 -67.01(14) . . . . ?
N24 Ni4 Ni5 N17 -155.37(13) . . . . ?
N18 Ni4 Ni5 N17 25.72(14) . . . . ?
N16 Ni6 Ni5 N20 113.58(14) . . . . ?
N22 Ni6 Ni5 N20 -66.95(13) . . . . ?
N13 Ni6 Ni5 N20 -154.99(14) . . . . ?
N19 Ni6 Ni5 N20 23.55(14) . . . . ?
N16 Ni6 Ni5 N14 -67.17(14) . . . . ?
N22 Ni6 Ni5 N14 112.30(14) . . . . ?
N13 Ni6 Ni5 N14 24.25(14) . . . . ?
N19 Ni6 Ni5 N14 -157.21(14) . . . . ?
N16 Ni6 Ni5 N23 -156.95(13) . . . . ?
N22 Ni6 Ni5 N23 22.52(13) . . . . ?
N13 Ni6 Ni5 N23 -65.53(14) . . . . ?
N19 Ni6 Ni5 N23 113.01(13) . . . . ?
N16 Ni6 Ni5 N17 22.85(14) . . . . ?
N22 Ni6 Ni5 N17 -157.68(13) . . . . ?
N13 Ni6 Ni5 N17 114.28(14) . . . . ?
N19 Ni6 Ni5 N17 -67.18(14) . . . . ?
N9 Ni3 Ni2 N2 156.17(14) . . . . ?
N3 Ni3 Ni2 N2 -23.88(13) . . . . ?
N6 Ni3 Ni2 N2 63.26(14) . . . . ?
N12 Ni3 Ni2 N2 -117.10(13) . . . . ?
N9 Ni3 Ni2 N5 66.44(14) . . . . ?
N3 Ni3 Ni2 N5 -113.62(14) . . . . ?
N6 Ni3 Ni2 N5 -26.48(14) . . . . ?
N12 Ni3 Ni2 N5 153.16(14) . . . . ?
N9 Ni3 Ni2 N11 -114.73(14) . . . . ?
N3 Ni3 Ni2 N11 65.22(13) . . . . ?
N6 Ni3 Ni2 N11 152.35(14) . . . . ?
N12 Ni3 Ni2 N11 -28.01(14) . . . . ?
N9 Ni3 Ni2 N8 -23.45(14) . . . . ?
N3 Ni3 Ni2 N8 156.49(13) . . . . ?
N6 Ni3 Ni2 N8 -116.37(14) . . . . ?
N12 Ni3 Ni2 N8 63.27(13) . . . . ?
C81 O1 Ni1 N7 38.7(4) . . . . ?
C81 O1 Ni1 N4 -53.2(4) . . . . ?
C81 O1 Ni1 N1 -142.3(4) . . . . ?
C81 O1 Ni1 N10 128.2(4) . . . . ?
N2 Ni2 Ni1 N7 155.31(14) . . . . ?
N5 Ni2 Ni1 N7 -114.94(14) . . . . ?
N11 Ni2 Ni1 N7 66.21(14) . . . . ?
N8 Ni2 Ni1 N7 -25.06(14) . . . . ?
N2 Ni2 Ni1 N4 -114.77(13) . . . . ?
N5 Ni2 Ni1 N4 -25.02(14) . . . . ?
N11 Ni2 Ni1 N4 156.13(14) . . . . ?
N8 Ni2 Ni1 N4 64.86(14) . . . . ?
N2 Ni2 Ni1 N1 -25.20(14) . . . . ?
N5 Ni2 Ni1 N1 64.55(14) . . . . ?
N11 Ni2 Ni1 N1 -114.29(14) . . . . ?
N8 Ni2 Ni1 N1 154.44(14) . . . . ?
N2 Ni2 Ni1 N10 65.47(13) . . . . ?
N5 Ni2 Ni1 N10 155.22(13) . . . . ?
N11 Ni2 Ni1 N10 -23.63(13) . . . . ?
N8 Ni2 Ni1 N10 -114.90(13) . . . . ?
N2 Ni2 N5 C16 -51.5(3) . . . . ?
N8 Ni2 N5 C16 128.8(3) . . . . ?
Ni3 Ni2 N5 C16 38.9(3) . . . . ?
Ni1 Ni2 N5 C16 -142.2(3) . . . . ?
N2 Ni2 N5 C15 125.9(3) . . . . ?
N8 Ni2 N5 C15 -53.8(3) . . . . ?
Ni3 Ni2 N5 C15 -143.6(3) . . . . ?
Ni1 Ni2 N5 C15 35.2(3) . . . . ?
N19 C66 N20 C65 -152.4(4) . . . . ?
C67 C66 N20 C65 33.0(6) . . . . ?
N19 C66 N20 Ni5 31.2(4) . . . . ?
C67 C66 N20 Ni5 -143.4(4) . . . . ?
N23 Ni5 N20 C65 56.2(3) . . . . ?
N17 Ni5 N20 C65 -124.6(3) . . . . ?
Ni4 Ni5 N20 C65 -34.1(3) . . . . ?
Ni6 Ni5 N20 C65 146.6(3) . . . . ?
N23 Ni5 N20 C66 -127.3(3) . . . . ?
N17 Ni5 N20 C66 51.9(3) . . . . ?
Ni4 Ni5 N20 C66 142.3(3) . . . . ?
Ni6 Ni5 N20 C66 -36.9(3) . . . . ?
N12 C36 N11 C35 160.5(3) . . . . ?
C37 C36 N11 C35 -26.8(6) . . . . ?
N12 C36 N11 Ni2 -22.8(4) . . . . ?
C37 C36 N11 Ni2 149.9(3) . . . . ?
N10 C35 N11 C36 149.4(4) . . . . ?
C34 C35 N11 C36 -33.8(5) . . . . ?
N10 C35 N11 Ni2 -27.3(4) . . . . ?
C34 C35 N11 Ni2 149.5(3) . . . . ?
N2 Ni2 N11 C36 127.7(3) . . . . ?
N8 Ni2 N11 C36 -52.7(3) . . . . ?
Ni3 Ni2 N11 C36 37.2(3) . . . . ?
Ni1 Ni2 N11 C36 -141.6(3) . . . . ?
N2 Ni2 N11 C35 -55.5(3) . . . . ?
N8 Ni2 N11 C35 124.2(3) . . . . ?
Ni3 Ni2 N11 C35 -145.9(3) . . . . ?
Ni1 Ni2 N11 C35 35.2(3) . . . . ?
C69 C70 N19 C66 -1.2(7) . . . . ?
C69 C70 N19 Ni6 -174.0(4) . . . . ?
N20 C66 N19 C70 -175.8(4) . . . . ?
C67 C66 N19 C70 -1.0(6) . . . . ?
N20 C66 N19 Ni6 -3.0(5) . . . . ?
C67 C66 N19 Ni6 171.7(3) . . . . ?
O9 Ni6 N19 C70 -29.0(3) 1_556 . . . ?
N16 Ni6 N19 C70 71.3(3) . . . . ?
N22 Ni6 N19 C70 -122.6(3) . . . . ?
N13 Ni6 N19 C70 160.1(4) . . . . ?
Ni5 Ni6 N19 C70 155.2(3) . . . . ?
O9 Ni6 N19 C66 158.5(3) 1_556 . . . ?
N16 Ni6 N19 C66 -101.2(3) . . . . ?
N22 Ni6 N19 C66 64.8(3) . . . . ?
N13 Ni6 N19 C66 -12.5(7) . . . . ?
Ni5 Ni6 N19 C66 -17.4(3) . . . . ?
N24 C76 N23 C75 -156.1(4) . . . . ?
C77 C76 N23 C75 28.6(6) . . . . ?
N24 C76 N23 Ni5 28.2(5) . . . . ?
C77 C76 N23 Ni5 -147.1(4) . . . . ?
N20 Ni5 N23 C76 -125.0(3) . . . . ?
N14 Ni5 N23 C76 53.6(3) . . . . ?
Ni4 Ni5 N23 C76 -36.2(3) . . . . ?
Ni6 Ni5 N23 C76 144.5(3) . . . . ?
N20 Ni5 N23 C75 59.3(3) . . . . ?
N14 Ni5 N23 C75 -122.1(3) . . . . ?
Ni4 Ni5 N23 C75 148.0(3) . . . . ?
Ni6 Ni5 N23 C75 -31.3(3) . . . . ?
N5 Ni2 N2 C5 -53.1(3) . . . . ?
N11 Ni2 N2 C5 127.5(3) . . . . ?
Ni3 Ni2 N2 C5 -141.7(3) . . . . ?
Ni1 Ni2 N2 C5 36.8(3) . . . . ?
N5 Ni2 N2 C6 122.0(3) . . . . ?
N11 Ni2 N2 C6 -57.4(3) . . . . ?
Ni3 Ni2 N2 C6 33.4(3) . . . . ?
Ni1 Ni2 N2 C6 -148.1(3) . . . . ?
N5 Ni2 N8 C26 -55.8(3) . . . . ?
N11 Ni2 N8 C26 123.6(3) . . . . ?
Ni3 Ni2 N8 C26 32.7(3) . . . . ?
Ni1 Ni2 N8 C26 -145.8(3) . . . . ?
N5 Ni2 N8 C25 126.6(3) . . . . ?
N11 Ni2 N8 C25 -54.0(3) . . . . ?
Ni3 Ni2 N8 C25 -144.9(3) . . . . ?
Ni1 Ni2 N8 C25 36.6(3) . . . . ?
N23 Ni5 N14 C46 -119.6(3) . . . . ?
N17 Ni5 N14 C46 61.2(3) . . . . ?
Ni4 Ni5 N14 C46 -29.3(3) . . . . ?
Ni6 Ni5 N14 C46 150.0(3) . . . . ?
N23 Ni5 N14 C45 52.0(3) . . . . ?
N17 Ni5 N14 C45 -127.2(3) . . . . ?
Ni4 Ni5 N14 C45 142.4(3) . . . . ?
Ni6 Ni5 N14 C45 -38.4(3) . . . . ?
O9 Ni6 N16 C51 -26.2(3) 1_556 . . . ?
N22 Ni6 N16 C51 157.6(5) . . . . ?
N13 Ni6 N16 C51 78.9(3) . . . . ?
N19 Ni6 N16 C51 -118.3(3) . . . . ?
Ni5 Ni6 N16 C51 159.8(3) . . . . ?
O9 Ni6 N16 C55 153.2(3) 1_556 . . . ?
N22 Ni6 N16 C55 -23.0(7) . . . . ?
N13 Ni6 N16 C55 -101.7(3) . . . . ?
N19 Ni6 N16 C55 61.1(3) . . . . ?
Ni5 Ni6 N16 C55 -20.8(3) . . . . ?
N20 Ni5 N17 C55 -122.8(3) . . . . ?
N14 Ni5 N17 C55 58.6(3) . . . . ?
Ni4 Ni5 N17 C55 148.5(3) . . . . ?
Ni6 Ni5 N17 C55 -32.2(3) . . . . ?
N20 Ni5 N17 C56 50.4(3) . . . . ?
N14 Ni5 N17 C56 -128.2(3) . . . . ?
Ni4 Ni5 N17 C56 -38.4(3) . . . . ?
Ni6 Ni5 N17 C56 140.9(3) . . . . ?
O7 Ni3 N3 C10 13.3(3) . . . . ?
N9 Ni3 N3 C10 -158.3(5) . . . . ?
N6 Ni3 N3 C10 118.3(3) . . . . ?
N12 Ni3 N3 C10 -78.9(3) . . . . ?
Ni2 Ni3 N3 C10 -158.5(3) . . . . ?
O7 Ni3 N3 C6 -166.5(3) . . . . ?
N9 Ni3 N3 C6 21.9(7) . . . . ?
N6 Ni3 N3 C6 -61.6(3) . . . . ?
N12 Ni3 N3 C6 101.2(3) . . . . ?
Ni2 Ni3 N3 C6 21.6(3) . . . . ?
O7 Ni3 N6 C16 -151.7(3) . . . . ?
N9 Ni3 N6 C16 -60.1(3) . . . . ?
N3 Ni3 N6 C16 105.7(3) . . . . ?
N12 Ni3 N6 C16 21.5(6) . . . . ?
Ni2 Ni3 N6 C16 22.7(3) . . . . ?
O7 Ni3 N6 C20 34.8(4) . . . . ?
N9 Ni3 N6 C20 126.4(4) . . . . ?
N3 Ni3 N6 C20 -67.8(4) . . . . ?
N12 Ni3 N6 C20 -152.1(4) . . . . ?
Ni2 Ni3 N6 C20 -150.9(3) . . . . ?
C20 N6 C16 N5 171.6(4) . . . . ?
Ni3 N6 C16 N5 -2.1(5) . . . . ?
C20 N6 C16 C17 -2.6(7) . . . . ?
Ni3 N6 C16 C17 -176.3(4) . . . . ?
C15 N5 C16 N6 152.8(4) . . . . ?
Ni2 N5 C16 N6 -29.9(5) . . . . ?
C15 N5 C16 C17 -33.2(7) . . . . ?
Ni2 N5 C16 C17 144.1(4) . . . . ?
O4 Ni4 N15 C50 -6.2(3) . . . . ?
N21 Ni4 N15 C50 177.1(4) . . . . ?
N24 Ni4 N15 C50 -114.3(3) . . . . ?
N18 Ni4 N15 C50 82.7(3) . . . . ?
Ni5 Ni4 N15 C50 163.5(3) . . . . ?
O4 Ni4 N15 C46 165.9(3) . . . . ?
N21 Ni4 N15 C46 -10.9(7) . . . . ?
N24 Ni4 N15 C46 57.8(3) . . . . ?
N18 Ni4 N15 C46 -105.3(3) . . . . ?
Ni5 Ni4 N15 C46 -24.4(3) . . . . ?
C32 C31 N10 C35 0.6(6) . . . . ?
C32 C31 N10 Ni1 -178.9(3) . . . . ?
N11 C35 N10 C31 179.4(3) . . . . ?
C34 C35 N10 C31 2.5(5) . . . . ?
N11 C35 N10 Ni1 -1.2(4) . . . . ?
C34 C35 N10 Ni1 -178.0(3) . . . . ?
O1 Ni1 N10 C31 13.4(3) . . . . ?
N7 Ni1 N10 C31 116.0(3) . . . . ?
N4 Ni1 N10 C31 -161.6(4) . . . . ?
N1 Ni1 N10 C31 -79.7(3) . . . . ?
Ni2 Ni1 N10 C31 -160.7(3) . . . . ?
O1 Ni1 N10 C35 -166.1(3) . . . . ?
N7 Ni1 N10 C35 -63.4(3) . . . . ?
N4 Ni1 N10 C35 18.9(6) . . . . ?
N1 Ni1 N10 C35 100.9(3) . . . . ?
Ni2 Ni1 N10 C35 19.8(3) . . . . ?
O4 Ni4 N18 C60 -30.7(3) . . . . ?
N21 Ni4 N18 C60 69.1(3) . . . . ?
N15 Ni4 N18 C60 -125.8(3) . . . . ?
N24 Ni4 N18 C60 148.1(4) . . . . ?
Ni5 Ni4 N18 C60 151.8(3) . . . . ?
O4 Ni4 N18 C56 156.0(3) . . . . ?
N21 Ni4 N18 C56 -104.1(3) . . . . ?
N15 Ni4 N18 C56 61.0(3) . . . . ?
N24 Ni4 N18 C56 -25.1(6) . . . . ?
Ni5 Ni4 N18 C56 -21.4(3) . . . . ?
O7 Ni3 N9 C30 27.2(3) . . . . ?
N3 Ni3 N9 C30 -160.9(5) . . . . ?
N6 Ni3 N9 C30 -78.2(3) . . . . ?
N12 Ni3 N9 C30 118.9(3) . . . . ?
Ni2 Ni3 N9 C30 -160.7(3) . . . . ?
O7 Ni3 N9 C26 -150.2(3) . . . . ?
N3 Ni3 N9 C26 21.6(7) . . . . ?
N6 Ni3 N9 C26 104.3(3) . . . . ?
N12 Ni3 N9 C26 -58.5(3) . . . . ?
Ni2 Ni3 N9 C26 21.8(3) . . . . ?
C50 C49 C48 C47 0.0(8) . . . . ?
O4 Ni4 N21 C61 -35.1(3) . . . . ?
N15 Ni4 N21 C61 141.6(5) . . . . ?
N24 Ni4 N21 C61 72.9(3) . . . . ?
N18 Ni4 N21 C61 -123.8(3) . . . . ?
Ni5 Ni4 N21 C61 155.1(3) . . . . ?
O4 Ni4 N21 C65 144.1(3) . . . . ?
N15 Ni4 N21 C65 -39.2(7) . . . . ?
N24 Ni4 N21 C65 -107.9(3) . . . . ?
N18 Ni4 N21 C65 55.5(3) . . . . ?
Ni5 Ni4 N21 C65 -25.7(3) . . . . ?
C60 N18 C56 N17 -172.4(4) . . . . ?
Ni4 N18 C56 N17 0.9(5) . . . . ?
C60 N18 C56 C57 1.0(6) . . . . ?
Ni4 N18 C56 C57 174.3(3) . . . . ?
C55 N17 C56 N18 -157.2(4) . . . . ?
Ni5 N17 C56 N18 29.7(4) . . . . ?
C55 N17 C56 C57 29.7(6) . . . . ?
Ni5 N17 C56 C57 -143.4(4) . . . . ?
C26 N8 C25 N7 153.4(4) . . . . ?
Ni2 N8 C25 N7 -29.0(4) . . . . ?
C26 N8 C25 C24 -30.3(6) . . . . ?
Ni2 N8 C25 C24 147.3(3) . . . . ?
C23 C24 C25 N7 -0.7(7) . . . . ?
C23 C24 C25 N8 -176.8(4) . . . . ?
C61 N21 C65 N20 -171.7(3) . . . . ?
Ni4 N21 C65 N20 9.1(5) . . . . ?
C61 N21 C65 C64 5.0(6) . . . . ?
Ni4 N21 C65 C64 -174.2(3) . . . . ?
C66 N20 C65 N21 -154.1(4) . . . . ?
Ni5 N20 C65 N21 22.2(5) . . . . ?
C66 N20 C65 C64 29.5(6) . . . . ?
Ni5 N20 C65 C64 -154.2(3) . . . . ?
C11 C12 C13 C14 -1.6(8) . . . . ?
C22 C21 N7 C25 1.2(7) . . . . ?
C22 C21 N7 Ni1 178.6(4) . . . . ?
N8 C25 N7 C21 176.5(4) . . . . ?
C24 C25 N7 C21 0.0(6) . . . . ?
N8 C25 N7 Ni1 -0.9(5) . . . . ?
C24 C25 N7 Ni1 -177.3(3) . . . . ?
O1 Ni1 N7 C21 18.1(4) . . . . ?
N4 Ni1 N7 C21 121.2(3) . . . . ?
N1 Ni1 N7 C21 -158.4(5) . . . . ?
N10 Ni1 N7 C21 -74.5(3) . . . . ?
Ni2 Ni1 N7 C21 -156.5(3) . . . . ?
O1 Ni1 N7 C25 -164.6(3) . . . . ?
N4 Ni1 N7 C25 -61.5(3) . . . . ?
N1 Ni1 N7 C25 18.9(7) . . . . ?
N10 Ni1 N7 C25 102.8(3) . . . . ?
Ni2 Ni1 N7 C25 20.8(3) . . . . ?
C16 N5 C15 N4 151.9(4) . . . . ?
Ni2 N5 C15 N4 -25.5(5) . . . . ?
C16 N5 C15 C14 -32.2(6) . . . . ?
Ni2 N5 C15 C14 150.4(4) . . . . ?
C76 N23 C75 N22 -153.9(4) . . . . ?
Ni5 N23 C75 N22 21.7(5) . . . . ?
C76 N23 C75 C74 29.7(6) . . . . ?
Ni5 N23 C75 C74 -154.7(3) . . . . ?
N6 C16 C17 C18 1.1(8) . . . . ?
N5 C16 C17 C18 -172.6(5) . . . . ?
C26 N9 C30 C29 0.3(7) . . . . ?
Ni3 N9 C30 C29 -177.2(4) . . . . ?
C10 N3 C6 N2 175.6(4) . . . . ?
Ni3 N3 C6 N2 -4.5(5) . . . . ?
C10 N3 C6 C7 -0.4(6) . . . . ?
Ni3 N3 C6 C7 179.5(3) . . . . ?
C5 N2 C6 N3 150.8(4) . . . . ?
Ni2 N2 C6 N3 -24.0(5) . . . . ?
C5 N2 C6 C7 -33.3(6) . . . . ?
Ni2 N2 C6 C7 151.8(3) . . . . ?
C13 C12 C11 N4 -0.5(8) . . . . ?
C12 C11 N4 C15 2.2(7) . . . . ?
C12 C11 N4 Ni1 -179.1(4) . . . . ?
N5 C15 N4 C11 174.2(4) . . . . ?
C14 C15 N4 C11 -1.9(6) . . . . ?
N5 C15 N4 Ni1 -4.5(5) . . . . ?
C14 C15 N4 Ni1 179.4(3) . . . . ?
O1 Ni1 N4 C11 29.9(3) . . . . ?
N7 Ni1 N4 C11 -72.9(3) . . . . ?
N1 Ni1 N4 C11 122.7(3) . . . . ?
N10 Ni1 N4 C11 -155.2(4) . . . . ?
Ni2 Ni1 N4 C11 -156.1(3) . . . . ?
O1 Ni1 N4 C15 -151.4(3) . . . . ?
N7 Ni1 N4 C15 105.8(3) . . . . ?
N1 Ni1 N4 C15 -58.6(3) . . . . ?
N10 Ni1 N4 C15 23.5(7) . . . . ?
Ni2 Ni1 N4 C15 22.6(3) . . . . ?
N23 C75 N22 C71 -178.0(3) . . . . ?
C74 C75 N22 C71 -1.4(6) . . . . ?
N23 C75 N22 Ni6 5.8(5) . . . . ?
C74 C75 N22 Ni6 -177.6(3) . . . . ?
O9 Ni6 N22 C71 -11.6(3) 1_556 . . . ?
N16 Ni6 N22 C71 164.6(5) . . . . ?
N13 Ni6 N22 C71 -116.2(3) . . . . ?
N19 Ni6 N22 C71 80.6(3) . . . . ?
Ni5 Ni6 N22 C71 162.5(3) . . . . ?
O9 Ni6 N22 C75 164.5(3) 1_556 . . . ?
N16 Ni6 N22 C75 -19.2(7) . . . . ?
N13 Ni6 N22 C75 60.0(3) . . . . ?
N19 Ni6 N22 C75 -103.2(3) . . . . ?
Ni5 Ni6 N22 C75 -21.4(3) . . . . ?
O1 Ni1 N1 C1 32.5(3) . . . . ?
N7 Ni1 N1 C1 -151.0(4) . . . . ?
N4 Ni1 N1 C1 -70.4(3) . . . . ?
N10 Ni1 N1 C1 125.3(3) . . . . ?
Ni2 Ni1 N1 C1 -152.8(3) . . . . ?
O1 Ni1 N1 C5 -153.2(3) . . . . ?
N7 Ni1 N1 C5 23.3(7) . . . . ?
N4 Ni1 N1 C5 103.9(3) . . . . ?
N10 Ni1 N1 C5 -60.4(3) . . . . ?
Ni2 Ni1 N1 C5 21.5(3) . . . . ?
C26 C27 C28 C29 1.2(8) . . . . ?
N21 C65 C64 C63 -1.3(6) . . . . ?
N20 C65 C64 C63 175.0(4) . . . . ?
C46 N14 C45 N13 -155.4(4) . . . . ?
Ni5 N14 C45 N13 33.1(5) . . . . ?
C46 N14 C45 C44 31.2(6) . . . . ?
Ni5 N14 C45 C44 -140.3(4) . . . . ?
C50 N15 C46 N14 -177.0(4) . . . . ?
Ni4 N15 C46 N14 10.8(5) . . . . ?
C50 N15 C46 C47 0.7(6) . . . . ?
Ni4 N15 C46 C47 -171.4(3) . . . . ?
C45 N14 C46 N15 -153.9(4) . . . . ?
Ni5 N14 C46 N15 17.3(5) . . . . ?
C45 N14 C46 C47 28.4(6) . . . . ?
Ni5 N14 C46 C47 -160.4(3) . . . . ?
C57 C58 C59 C60 1.3(8) . . . . ?
C75 N22 C71 C72 -1.4(6) . . . . ?
Ni6 N22 C71 C72 174.9(3) . . . . ?
C39 C40 N12 C36 5.1(6) . . . . ?
C39 C40 N12 Ni3 -178.5(3) . . . . ?
N11 C36 N12 C40 165.7(3) . . . . ?
C37 C36 N12 C40 -7.4(6) . . . . ?
N11 C36 N12 Ni3 -10.6(4) . . . . ?
C37 C36 N12 Ni3 176.2(3) . . . . ?
O7 Ni3 N12 C40 26.9(3) . . . . ?
N9 Ni3 N12 C40 -64.1(3) . . . . ?
N3 Ni3 N12 C40 130.0(3) . . . . ?
N6 Ni3 N12 C40 -146.6(4) . . . . ?
Ni2 Ni3 N12 C40 -147.8(3) . . . . ?
O7 Ni3 N12 C36 -156.8(3) . . . . ?
N9 Ni3 N12 C36 112.3(3) . . . . ?
N3 Ni3 N12 C36 -53.7(3) . . . . ?
N6 Ni3 N12 C36 29.7(6) . . . . ?
Ni2 Ni3 N12 C36 28.5(3) . . . . ?
C44 C43 C42 C41 -1.9(8) . . . . ?
N13 C41 C42 C43 2.4(8) . . . . ?
C56 N18 C60 C59 -0.3(7) . . . . ?
Ni4 N18 C60 C59 -173.7(4) . . . . ?
C58 C59 C60 N18 -0.8(8) . . . . ?
N9 C30 C29 C28 -1.1(8) . . . . ?
C27 C28 C29 C30 0.3(8) . . . . ?
C42 C43 C44 C45 -0.3(8) . . . . ?
N13 C45 C44 C43 2.3(7) . . . . ?
N14 C45 C44 C43 175.3(4) . . . . ?
C1 N1 C5 N2 172.3(4) . . . . ?
Ni1 N1 C5 N2 -2.0(5) . . . . ?
C1 N1 C5 C4 -0.7(6) . . . . ?
Ni1 N1 C5 C4 -175.0(3) . . . . ?
C6 N2 C5 N1 157.1(4) . . . . ?
Ni2 N2 C5 N1 -28.0(5) . . . . ?
C6 N2 C5 C4 -30.2(6) . . . . ?
Ni2 N2 C5 C4 144.7(4) . . . . ?
C65 N21 C61 C62 -4.3(6) . . . . ?
Ni4 N21 C61 C62 174.9(3) . . . . ?
C2 C3 C4 C5 1.2(8) . . . . ?
N1 C5 C4 C3 -0.3(7) . . . . ?
N2 C5 C4 C3 -172.7(4) . . . . ?
C42 C41 N13 C45 -0.5(7) . . . . ?
C42 C41 N13 Ni6 -171.8(4) . . . . ?
N14 C45 N13 C41 -175.4(4) . . . . ?
C44 C45 N13 C41 -1.9(6) . . . . ?
N14 C45 N13 Ni6 -4.4(5) . . . . ?
C44 C45 N13 Ni6 169.1(3) . . . . ?
O9 Ni6 N13 C41 -22.0(4) 1_556 . . . ?
N16 Ni6 N13 C41 -122.8(3) . . . . ?
N22 Ni6 N13 C41 71.0(3) . . . . ?
N19 Ni6 N13 C41 148.7(4) . . . . ?
Ni5 Ni6 N13 C41 153.6(3) . . . . ?
O9 Ni6 N13 C45 167.2(3) 1_556 . . . ?
N16 Ni6 N13 C45 66.4(3) . . . . ?
N22 Ni6 N13 C45 -99.8(3) . . . . ?
N19 Ni6 N13 C45 -22.2(7) . . . . ?
Ni5 Ni6 N13 C45 -17.3(3) . . . . ?
C54 C53 C52 C51 0.3(7) . . . . ?
C46 N15 C50 C49 -2.8(7) . . . . ?
Ni4 N15 C50 C49 169.4(4) . . . . ?
C48 C49 C50 N15 2.4(7) . . . . ?
C12 C13 C14 C15 1.9(8) . . . . ?
N4 C15 C14 C13 -0.1(7) . . . . ?
N5 C15 C14 C13 -175.9(5) . . . . ?
C16 N6 C20 C19 2.5(7) . . . . ?
Ni3 N6 C20 C19 176.0(4) . . . . ?
C18 C19 C20 N6 -0.8(8) . . . . ?
N21 C61 C62 C63 -0.3(7) . . . . ?
C59 C58 C57 C56 -0.6(8) . . . . ?
N18 C56 C57 C58 -0.6(7) . . . . ?
N17 C56 C57 C58 172.2(4) . . . . ?
C51 N16 C55 N17 -176.2(4) . . . . ?
Ni6 N16 C55 N17 4.3(5) . . . . ?
C51 N16 C55 C54 0.5(6) . . . . ?
Ni6 N16 C55 C54 -179.0(3) . . . . ?
C56 N17 C55 N16 -149.2(4) . . . . ?
Ni5 N17 C55 N16 23.7(4) . . . . ?
C56 N17 C55 C54 34.2(6) . . . . ?
Ni5 N17 C55 C54 -152.9(3) . . . . ?
C4 C3 C2 C1 -1.0(8) . . . . ?
C7 C8 C9 C10 1.1(8) . . . . ?
C49 C48 C47 C46 -1.9(7) . . . . ?
N15 C46 C47 C48 1.6(7) . . . . ?
N14 C46 C47 C48 179.2(4) . . . . ?
C52 C53 C54 C55 -1.4(7) . . . . ?
N16 C55 C54 C53 1.0(6) . . . . ?
N17 C55 C54 C53 177.5(4) . . . . ?
N22 C75 C74 C73 3.4(6) . . . . ?
N23 C75 C74 C73 179.6(4) . . . . ?
C9 C8 C7 C6 -1.2(8) . . . . ?
N3 C6 C7 C8 0.8(7) . . . . ?
N2 C6 C7 C8 -174.8(4) . . . . ?
C30 N9 C26 N8 177.3(4) . . . . ?
Ni3 N9 C26 N8 -5.2(5) . . . . ?
C30 N9 C26 C27 1.3(6) . . . . ?
Ni3 N9 C26 C27 178.8(3) . . . . ?
C25 N8 C26 N9 154.4(4) . . . . ?
Ni2 N8 C26 N9 -23.1(5) . . . . ?
C25 N8 C26 C27 -29.8(6) . . . . ?
Ni2 N8 C26 C27 152.7(4) . . . . ?
C28 C27 C26 N9 -2.1(7) . . . . ?
C28 C27 C26 N8 -177.7(4) . . . . ?
C55 N16 C51 C52 -1.7(7) . . . . ?
Ni6 N16 C51 C52 177.8(4) . . . . ?
C53 C52 C51 N16 1.3(7) . . . . ?
C16 C17 C18 C19 0.6(9) . . . . ?
C20 C19 C18 C17 -0.7(9) . . . . ?
C65 C64 C63 C62 -3.2(7) . . . . ?
C61 C62 C63 C64 4.0(7) . . . . ?
C75 C74 C73 C72 -2.5(7) . . . . ?
C5 N1 C1 C2 0.9(7) . . . . ?
Ni1 N1 C1 C2 175.4(4) . . . . ?
C3 C2 C1 N1 -0.1(8) . . . . ?
C6 N3 C10 C9 0.4(7) . . . . ?
Ni3 N3 C10 C9 -179.5(4) . . . . ?
C8 C9 C10 N3 -0.7(8) . . . . ?
N22 C71 C72 C73 2.3(7) . . . . ?
C74 C73 C72 C71 -0.3(7) . . . . ?
